data_7042982
loop_
_publ_author_name
'Brown, Matthew L.'
'Ovens, Jeffrey S.'
'Leznoff, Daniel B.'

_publ_section_title
;
 Dicyanoaurate-based heterobimetallic uranyl coordination polymers.
;
_journal_name_full 'Dalton transactions (Cambridge, England : 2003)'
_journal_paper_doi 10.1039/c7dt00942a
_journal_year 2017
_chemical_formula_moiety 'Au2 C4 N6 O12 U2, 2(C16 H36 N)'
_chemical_formula_sum 'C36 H72 Au2 N8 O12 U2'
_chemical_formula_weight 1679.00
_space_group_crystal_system triclinic
_space_group_IT_number 2
_space_group_name_Hall '-P 1'
_space_group_name_H-M_alt 'P -1'
_symmetry_space_group_name_Hall '-P 1'
_symmetry_space_group_name_H-M 'P -1'
_atom_sites_solution_hydrogens geom
_audit_creation_method SHELXL-2016/6
_audit_update_record
;
2017-03-14 deposited with the CCDC.
2017-04-26 downloaded from the CCDC.
;
_cell_angle_alpha 88.081(5)
_cell_angle_beta 86.958(5)
_cell_angle_gamma 89.110(5)
_cell_formula_units_Z 4
_cell_length_a 11.231(2)
_cell_length_b 15.587(3)
_cell_length_c 29.978(6)
_cell_measurement_reflns_used 9852
_cell_measurement_temperature 150(2)
_cell_measurement_theta_max 27.561
_cell_measurement_theta_min 2.252
_cell_volume 5237.0(17)
_computing_cell_refinement 'SAINT v8.37A (Bruker, 2015)'
_computing_data_reduction 'SAINT v8.37A (Bruker, 2015)'
_computing_molecular_graphics 'Olex2 (Dolomanov et al., 2009)'
_computing_publication_material 'Olex2 (Dolomanov et al., 2009)'
_computing_structure_refinement 'SHELXL-2016/6 (Sheldrick, 2016)'
_computing_structure_solution 'SHELXT-2014/5 (Sheldrick, 2014)'
_diffrn_ambient_temperature 150(2)
_diffrn_measured_fraction_theta_full 0.865
_diffrn_measured_fraction_theta_max 0.688
_diffrn_measurement_device_type 'Bruker APEX-II CCD'
_diffrn_measurement_method '\f and \w scans'
_diffrn_radiation_monochromator 'horizonally mounted graphite crystal'
_diffrn_radiation_type MoK\a
_diffrn_radiation_wavelength 0.71073
_diffrn_reflns_av_unetI/netI 0.1075
_diffrn_reflns_Laue_measured_fraction_full 0.865
_diffrn_reflns_Laue_measured_fraction_max 0.688
_diffrn_reflns_limit_h_max 14
_diffrn_reflns_limit_h_min -14
_diffrn_reflns_limit_k_max 17
_diffrn_reflns_limit_k_min -16
_diffrn_reflns_limit_l_max 39
_diffrn_reflns_limit_l_min 0
_diffrn_reflns_number 18412
_diffrn_reflns_point_group_measured_fraction_full 0.865
_diffrn_reflns_point_group_measured_fraction_max 0.688
_diffrn_reflns_theta_full 25.000
_diffrn_reflns_theta_max 28.328
_diffrn_reflns_theta_min 1.307
_diffrn_source 'Sealed tube'
_exptl_absorpt_coefficient_mu 11.809
_exptl_absorpt_correction_T_max 0.745708
_exptl_absorpt_correction_T_min 0.512661
_exptl_absorpt_correction_type multi-scan
_exptl_absorpt_process_details
;
TWINABS-2012/1 (Bruker) was used for absorption correction.
wR2(int) was 0.0784 before and 0.0611 after correction.
The Ratio of minimum to maximum transmission is 0.7161. 
Additional spherical absorption correction applied with mu*r =  0.2000
;
_exptl_crystal_colour 'light yellow'
_exptl_crystal_colour_modifier light
_exptl_crystal_colour_primary yellow
_exptl_crystal_density_diffrn 2.130
_exptl_crystal_description prism
_exptl_crystal_F_000 3128
_exptl_crystal_preparation ', Luminescent'
_exptl_crystal_recrystallization_method 'The material was crystallised from ethanol by slow evaporation'
_exptl_crystal_size_max 0.163
_exptl_crystal_size_mid 0.057
_exptl_crystal_size_min 0.024
_refine_diff_density_max 3.963
_refine_diff_density_min -2.121
_refine_diff_density_rms 0.305
_refine_ls_extinction_method none
_refine_ls_goodness_of_fit_ref 1.080
_refine_ls_hydrogen_treatment constr
_refine_ls_matrix_type full
_refine_ls_number_parameters 1136
_refine_ls_number_reflns 18412
_refine_ls_number_restraints 1164
_refine_ls_restrained_S_all 1.048
_refine_ls_R_factor_all 0.1536
_refine_ls_R_factor_gt 0.0841
_refine_ls_shift/su_max 0.001
_refine_ls_shift/su_mean 0.000
_refine_ls_structure_factor_coef Fsqd
_refine_ls_weighting_details 'w=1/[\s^2^(Fo^2^)+(0.0448P)^2^+336.3640P] where P=(Fo^2^+2Fc^2^)/3'
_refine_ls_weighting_scheme calc
_refine_ls_wR_factor_gt 0.1754
_refine_ls_wR_factor_ref 0.2006
_reflns_Friedel_coverage 0.000
_reflns_number_gt 10658
_reflns_number_total 18412
_reflns_threshold_expression 'I > 2\s(I)'
_cod_data_source_file c7dt00942a2.cif
_cod_data_source_block PeroxoEtOH
_cod_original_cell_volume 5236.9(17)
_cod_database_code 7042982
_shelx_shelxl_version_number 2016/6
_shelx_space_group_comment
;
The symmetry employed for this shelxl refinement is uniquely defined
by the following loop, which should always be used as a source of
symmetry information in preference to the above space-group names.
They are only intended as comments.
;
_shelx_estimated_absorpt_t_min 0.249
_shelx_estimated_absorpt_t_max 0.765
_olex2_refinement_description
;
1. Twinned data refinement
 Scales: 0.505(11) 0.495(11)
2. Fixed Uiso
 At 1.2 times of:
  All C(H,H) groups, All C(H,H,H,H) groups
 At 1.5 times of:
  All C(H,H,H) groups
3. Restrained distances
 C43-C44A
 1.5 with sigma of 0.02
 C43-C44B
 1.5 with sigma of 0.02
 C44A-C45A
 1.5 with sigma of 0.02
 C44B-C45B
 1.5 with sigma of 0.02
 C43-C45A
 2.54 with sigma of 0.02
 C43-C45B
 2.54 with sigma of 0.02
 C52B-C53B
 1.5 with sigma of 0.02
 C52A-C52B
 1.5 with sigma of 0.02
 C51B-C53B
 2.54 with sigma of 0.02
 C51A-C53A
 2.54 with sigma of 0.02
 C36-C37A \\sim C36-C37B
 with sigma of 0.02
 C50-C51A \\sim C50-C51B
 with sigma of 0.02
 C51A-C52A \\sim C51B-C52B
 with sigma of 0.02
4. Uiso/Uaniso restraints and constraints
C4 \\sim N4: within 2A with sigma of 0.04 and sigma for terminal atoms of 0.08
C44A \\sim C44B: within 2A with sigma of 0.04 and sigma for terminal atoms of
0.08
C37A \\sim C37B: within 2A with sigma of 0.04 and sigma for terminal atoms of
0.08
C45A \\sim C45B: within 2A with sigma of 0.04 and sigma for terminal atoms of
0.08
C51A \\sim C51B: within 2A with sigma of 0.04 and sigma for terminal atoms of
0.08
C52A \\sim C52B: within 2A with sigma of 0.04 and sigma for terminal atoms of
0.08
Uanis(O2) = Uanis(O1)
Uanis(O4) = Uanis(O3)
Uanis(C53A) = Uanis(C53B)
5. Rigid body (RIGU) restrains
 All non-hydrogen atoms
 with sigma for 1-2 distances of 0.004 and sigma for 1-3 distances of 0.004
6. Others
 Sof(H43C)=Sof(H43D)=Sof(C44B)=Sof(H44C)=Sof(H44D)=Sof(C45B)=Sof(H45D)=
 Sof(H45E)=Sof(H45F)=1-FVAR(1)
 Sof(H43A)=Sof(H43B)=Sof(C44A)=Sof(H44A)=Sof(H44B)=Sof(C45A)=Sof(H45A)=
 Sof(H45B)=Sof(H45C)=FVAR(1)
 Sof(H50C)=Sof(H50D)=Sof(C51B)=Sof(H51C)=Sof(H51D)=Sof(C52B)=Sof(H52C)=
 Sof(H52D)=Sof(C53B)=Sof(H53D)=Sof(H53E)=Sof(H53F)=1-FVAR(2)
 Sof(H50A)=Sof(H50B)=Sof(C51A)=Sof(H51A)=Sof(H51B)=Sof(C52A)=Sof(H52A)=
 Sof(H52B)=Sof(C53A)=Sof(H53A)=Sof(H53B)=Sof(H53C)=FVAR(2)
 Sof(H36C)=Sof(H36D)=Sof(C37B)=Sof(H37D)=Sof(H37E)=Sof(H37F)=1-FVAR(3)
 Sof(H36A)=Sof(H36B)=Sof(C37A)=Sof(H37A)=Sof(H37B)=Sof(H37C)=FVAR(3)
7.a Secondary CH2 refined with riding coordinates:
 C01M(H01C,H01D), C01V(H01A,H01B), C23(H23A,H23B), C24(H24A,H24B), C26(H26A,
 H26B), C27(H27A,H27B), C28(H28A,H28B), C30(H30A,H30B), C31(H31A,H31B),
 C32(H32A,H32B), C34(H34A,H34B), C35(H35A,H35B), C36(H36A,H36B), C36(H36C,H36D),
  C38(H38A,H38B), C39(H39A,H39B), C40(H40A,H40B), C42(H42A,H42B), C43(H43A,
 H43B), C43(H43C,H43D), C46(H46A,H46B), C47(H47A,H47B), C48(H48A,H48B),
 C50(H50A,H50B), C50(H50C,H50D), C55(H55A,H55B), C56(H56A,H56B), C58(H58A,H58B),
  C59(H59A,H59B), C60(H60A,H60B), C62(H62A,H62B), C63(H63A,H63B), C64(H64A,
 H64B), C66(H66A,H66B), C67(H67A,H67B), C69(H69A,H69B), C70(H70A,H70B),
 C71(H71A,H71B), C73(H73A,H73B), C74(H74A,H74B), C75(H75A,H75B), C77(H77A,H77B),
  C78(H78A,H78B), C79(H79A,H79B), C81(H81A,H81B), C82(H82A,H82B), C83(H83A,
 H83B), C54(H54A,H54B), C44A(H44A,H44B), C44B(H44C,H44D), C51A(H51A,H51B),
 C52A(H52A,H52B), C51B(H51C,H51D), C52B(H52C,H52D)
7.b Me refined with riding coordinates:
 C37A(H37A,H37B,H37C), C37B(H37D,H37E,H37F), C45A(H45A,H45B,H45C), C45B(H45D,
 H45E,H45F)
7.c Idealised Me refined as rotating group:
 C25(H25A,H25B,H25C), C29(H29A,H29B,H29C), C33(H33A,H33B,H33C), C41(H41A,H41B,
 H41C), C57(H57A,H57B,H57C), C61(H61A,H61B,H61C), C65(H65A,H65B,H65C), C68(H68A,
 H68B,H68C), C72(H72A,H72B,H72C), C76(H76A,H76B,H76C), C80(H80A,H80B,H80C),
 C84(H84A,H84B,H84C), C49(H49A,H49B,H49C), C53A(H53A,H53B,H53C), C53B(H53D,H53E,
 H53F)
;
_olex2_exptl_crystal_mounting_method 'The crystal was mounted on a MITIGEN using parabar oil'

loop_
_space_group_symop_operation_xyz
'x, y, z'
'-x, -y, -z'

loop_
_atom_site_label
_atom_site_type_symbol
_atom_site_fract_x
_atom_site_fract_y
_atom_site_fract_z
_atom_site_U_iso_or_equiv
_atom_site_adp_type
_atom_site_occupancy
_atom_site_site_symmetry_order
_atom_site_calc_flag
_atom_site_refinement_flags_posn
_atom_site_refinement_flags_adp
_atom_site_refinement_flags_occupancy
_atom_site_disorder_assembly
_atom_site_disorder_group
U1 U -0.02747(7) 0.71870(7) 0.44115(3) 0.0261(2) Uani 1 1 d . . . . .
U2 U -0.01923(7) 0.65972(7) 0.30901(3) 0.0273(3) Uani 1 1 d . . . . .
U3 U 0.50717(7) 0.16966(7) 0.20365(3) 0.0299(3) Uani 1 1 d . . . . .
U4 U 0.52119(7) 0.21258(7) 0.06720(3) 0.0307(3) Uani 1 1 d . . . . .
Au1 Au 0.47456(8) 0.72291(7) 0.42957(3) 0.0335(3) Uani 1 1 d . . . . .
Au2 Au 0.47916(8) 0.65845(8) 0.31899(4) 0.0416(3) Uani 1 1 d . . . . .
Au3 Au 1.00849(8) 0.16882(9) 0.19379(4) 0.0455(3) Uani 1 1 d . . . . .
Au4 Au 1.01968(8) 0.20680(8) 0.07570(4) 0.0433(3) Uani 1 1 d . . . . .
O1 O -0.0947(12) 0.6434(11) 0.3825(5) 0.030(2) Uani 1 1 d . . . . .
O2 O 0.0364(12) 0.6346(11) 0.3814(5) 0.030(2) Uani 1 1 d . . . . .
O3 O 0.4503(12) 0.1452(12) 0.1330(6) 0.036(3) Uani 1 1 d . . . . .
O4 O 0.5812(13) 0.1421(12) 0.1321(6) 0.036(3) Uani 1 1 d . . . . .
O5 O -0.0344(14) 0.6262(12) 0.4758(6) 0.038(4) Uani 1 1 d . . . . .
O6 O -0.0188(13) 0.8161(11) 0.4106(6) 0.034(3) Uani 1 1 d . . . . .
O7 O -0.0288(14) 0.5480(12) 0.3023(6) 0.042(4) Uani 1 1 d . . . . .
O8 O -0.0053(16) 0.7726(12) 0.3123(6) 0.041(4) Uani 1 1 d . . . . .
O9 O 0.5070(14) 0.0588(12) 0.2180(6) 0.038(3) Uani 1 1 d . . . . .
O10 O 0.5027(15) 0.2798(12) 0.1936(6) 0.043(4) Uani 1 1 d . . . . .
O11 O 0.5244(15) 0.1128(12) 0.0413(6) 0.043(4) Uani 1 1 d . . . . .
O12 O 0.5205(14) 0.3170(12) 0.0896(6) 0.044(4) Uani 1 1 d . . . . .
O13 O -0.1174(15) 0.8027(13) 0.5060(6) 0.048(5) Uani 1 1 d . . . . .
O14 O -0.015(2) 0.8595(18) 0.5572(8) 0.084(8) Uani 1 1 d . . . . .
O15 O 0.0714(15) 0.7849(13) 0.5048(6) 0.049(5) Uani 1 1 d . . . . .
O16 O -0.1049(17) 0.6877(14) 0.2332(6) 0.053(5) Uani 1 1 d . . . . .
O17 O -0.006(3) 0.7041(18) 0.1709(8) 0.096(9) Uani 1 1 d . . . . .
O18 O 0.0846(16) 0.6683(12) 0.2314(6) 0.043(4) Uani 1 1 d . . . . .
O19 O 0.4033(15) 0.1920(12) 0.2795(6) 0.042(4) Uani 1 1 d . . . . .
O20 O 0.490(2) 0.2165(16) 0.3403(7) 0.068(7) Uani 1 1 d . . . . .
O21 O 0.5951(16) 0.1970(15) 0.2783(6) 0.055(5) Uani 1 1 d . . . . .
O22 O 0.4344(17) 0.2664(15) -0.0053(6) 0.059(5) Uani 1 1 d . . . . .
O23 O 0.535(2) 0.3227(18) -0.0628(8) 0.089(9) Uani 1 1 d . . . . .
O24 O 0.6246(18) 0.2768(15) -0.0024(7) 0.063(5) Uani 1 1 d . . . . .
N1 N 0.1978(16) 0.7164(15) 0.4326(7) 0.036(5) Uani 1 1 d . . . . .
N2 N 0.7495(16) 0.7264(14) 0.4416(7) 0.032(5) Uani 1 1 d . . . . .
N3 N 0.2042(18) 0.6461(16) 0.3114(8) 0.047(6) Uani 1 1 d . . . . .
N4 N 0.7574(17) 0.6717(15) 0.3130(7) 0.041(6) Uani 1 1 d . U . . .
N5 N 1.2835(18) 0.1680(17) 0.2014(8) 0.049(7) Uani 1 1 d . . . . .
N6 N 0.7310(18) 0.1693(16) 0.1985(8) 0.046(6) Uani 1 1 d . . . . .
N7 N 0.842(2) 0.204(2) 0.0717(9) 0.077(10) Uani 1 1 d . . . . .
N8 N 1.2934(17) 0.2141(16) 0.0710(7) 0.041(6) Uani 1 1 d . . . . .
N9 N 0.7743(17) 0.4228(14) 0.4126(7) 0.034(4) Uani 1 1 d . . . . .
N10 N 0.2568(18) -0.0180(14) 0.3538(7) 0.036(4) Uani 1 1 d . . . . .
N11 N 0.706(2) 0.8909(16) 0.1031(7) 0.046(5) Uani 1 1 d . . . . .
N12 N 0.233(2) 0.4813(16) 0.1473(8) 0.050(5) Uani 1 1 d . . . . .
N13 N -0.012(2) 0.6887(18) 0.2105(8) 0.054(6) Uani 1 1 d . . . . .
N14 N -0.0221(19) 0.8174(15) 0.5242(8) 0.041(5) Uani 1 1 d . . . . .
N15 N 0.494(2) 0.2019(17) 0.3014(8) 0.049(6) Uani 1 1 d . . . . .
N16 N 0.533(2) 0.2892(17) -0.0260(8) 0.050(5) Uani 1 1 d . . . . .
C1 C 0.2985(19) 0.7195(18) 0.4299(8) 0.034(7) Uani 1 1 d . . . . .
C2 C 0.6500(19) 0.7239(18) 0.4358(9) 0.034(6) Uani 1 1 d . . . . .
C01M C 0.725(2) 0.9592(19) 0.0680(9) 0.044(6) Uani 1 1 d . . . . .
H01C H 0.679729 1.010821 0.077749 0.053 Uiso 1 1 calc R U . . .
H01D H 0.810629 0.973926 0.066576 0.053 Uiso 1 1 calc R U . . .
C01V C 0.597(3) 0.218(2) 0.4453(12) 0.061(9) Uani 1 1 d . . . . .
H01A H 0.636991 0.206117 0.473610 0.073 Uiso 1 1 calc R U . . .
H01B H 0.637199 0.181918 0.422135 0.073 Uiso 1 1 calc R U . . .
C3 C 0.306(2) 0.650(2) 0.3163(9) 0.044(7) Uani 1 1 d . . . . .
C4 C 0.659(2) 0.6662(17) 0.3163(9) 0.034(6) Uani 1 1 d . U . . .
C5 C 1.185(2) 0.168(2) 0.1979(10) 0.050(8) Uani 1 1 d . . . . .
C6 C 0.832(2) 0.170(2) 0.1961(10) 0.053(9) Uani 1 1 d . . . . .
C7 C 0.743(2) 0.2028(19) 0.0683(9) 0.036(6) Uani 1 1 d . . . . .
C8 C 1.196(2) 0.2113(18) 0.0743(9) 0.038(7) Uani 1 1 d . . . . .
C23 C 0.745(2) 0.3297(17) 0.4263(9) 0.033(5) Uani 1 1 d . . . . .
H23A H 0.781514 0.315310 0.454891 0.040 Uiso 1 1 calc R U . . .
H23B H 0.781694 0.291707 0.403473 0.040 Uiso 1 1 calc R U . . .
C24 C 0.611(2) 0.3097(16) 0.4318(9) 0.031(5) Uani 1 1 d . . . . .
H24A H 0.571892 0.346232 0.454931 0.037 Uiso 1 1 calc R U . . .
H24B H 0.572250 0.321950 0.403304 0.037 Uiso 1 1 calc R U . . .
C25 C 0.467(3) 0.192(2) 0.4516(11) 0.056(8) Uani 1 1 d . . . . .
H25A H 0.425942 0.207542 0.424377 0.084 Uiso 1 1 calc R U . . .
H25B H 0.429391 0.222846 0.476810 0.084 Uiso 1 1 calc R U . . .
H25C H 0.462209 0.130300 0.457705 0.084 Uiso 1 1 calc R U . . .
C26 C 0.717(2) 0.4862(17) 0.4450(8) 0.034(5) Uani 1 1 d . . . . .
H26A H 0.754956 0.542441 0.439071 0.041 Uiso 1 1 calc R U . . .
H26B H 0.631794 0.493361 0.437981 0.041 Uiso 1 1 calc R U . . .
C27 C 0.721(2) 0.4647(19) 0.4946(9) 0.043(6) Uani 1 1 d . . . . .
H27A H 0.682206 0.408830 0.501567 0.052 Uiso 1 1 calc R U . . .
H27B H 0.805004 0.459527 0.502830 0.052 Uiso 1 1 calc R U . . .
C28 C 0.658(2) 0.5333(19) 0.5214(9) 0.045(6) Uani 1 1 d . . . . .
H28A H 0.581957 0.548837 0.507970 0.054 Uiso 1 1 calc R U . . .
H28B H 0.708189 0.585211 0.520337 0.054 Uiso 1 1 calc R U . . .
C29 C 0.634(3) 0.504(2) 0.5698(9) 0.055(8) Uani 1 1 d . . . . .
H29A H 0.579979 0.455004 0.571147 0.083 Uiso 1 1 calc R U . . .
H29B H 0.596108 0.551302 0.586498 0.083 Uiso 1 1 calc R U . . .
H29C H 0.708757 0.487275 0.583037 0.083 Uiso 1 1 calc R U . . .
C30 C 0.909(2) 0.4321(16) 0.4141(8) 0.030(5) Uani 1 1 d . . . . .
H30A H 0.931293 0.485113 0.396719 0.036 Uiso 1 1 calc R U . . .
H30B H 0.926763 0.441743 0.445561 0.036 Uiso 1 1 calc R U . . .
C31 C 0.987(2) 0.3648(18) 0.3985(10) 0.044(7) Uani 1 1 d . . . . .
H31A H 0.968225 0.351799 0.367613 0.053 Uiso 1 1 calc R U . . .
H31B H 0.972262 0.312471 0.417484 0.053 Uiso 1 1 calc R U . . .
C32 C 1.120(2) 0.388(2) 0.3991(10) 0.052(8) Uani 1 1 d . . . . .
H32A H 1.137558 0.434576 0.376828 0.063 Uiso 1 1 calc R U . . .
H32B H 1.136426 0.408811 0.428938 0.063 Uiso 1 1 calc R U . . .
C33 C 1.203(2) 0.312(2) 0.3890(13) 0.073(11) Uani 1 1 d . . . . .
H33A H 1.204537 0.300887 0.356966 0.110 Uiso 1 1 calc R U . . .
H33B H 1.175099 0.260931 0.406112 0.110 Uiso 1 1 calc R U . . .
H33C H 1.284072 0.325325 0.397301 0.110 Uiso 1 1 calc R U . . .
C34 C 0.730(2) 0.4464(18) 0.3672(9) 0.040(6) Uani 1 1 d . . . . .
H34A H 0.641445 0.448510 0.370416 0.048 Uiso 1 1 calc R U . . .
H34B H 0.756071 0.505593 0.359450 0.048 Uiso 1 1 calc R U . . .
C35 C 0.763(3) 0.3932(19) 0.3282(9) 0.048(7) Uani 1 1 d . . . . .
H35A H 0.739130 0.333042 0.335082 0.058 Uiso 1 1 calc R U . . .
H35B H 0.850184 0.393973 0.322314 0.058 Uiso 1 1 calc R U . . .
C36 C 0.701(3) 0.427(3) 0.2860(11) 0.074(10) Uani 1 1 d D . . . .
H36A H 0.614341 0.415669 0.289300 0.088 Uiso 0.64(6) 1 calc R U P A 1
H36B H 0.712446 0.489354 0.281799 0.088 Uiso 0.64(6) 1 calc R U P A 1
H36C H 0.727515 0.486595 0.280589 0.088 Uiso 0.36(6) 1 calc R U P A 2
H36D H 0.736294 0.393449 0.260940 0.088 Uiso 0.36(6) 1 calc R U P A 2
C37A C 0.752(6) 0.383(5) 0.2489(19) 0.12(3) Uani 0.64(6) 1 d D . P A 1
H37A H 0.714381 0.403804 0.221701 0.179 Uiso 0.64(6) 1 calc R U P A 1
H37B H 0.837940 0.394967 0.245816 0.179 Uiso 0.64(6) 1 calc R U P A 1
H37C H 0.740182 0.321543 0.253291 0.179 Uiso 0.64(6) 1 calc R U P A 1
C37B C 0.577(6) 0.428(13) 0.281(4) 0.17(9) Uani 0.36(6) 1 d D . P A 2
H37D H 0.559570 0.452192 0.251484 0.258 Uiso 0.36(6) 1 calc R U P A 2
H37E H 0.546263 0.369402 0.284307 0.258 Uiso 0.36(6) 1 calc R U P A 2
H37F H 0.537398 0.463469 0.304149 0.258 Uiso 0.36(6) 1 calc R U P A 2
C38 C 0.306(3) 0.562(2) 0.1552(10) 0.051(7) Uani 1 1 d . . . . .
H38A H 0.290581 0.605264 0.131123 0.062 Uiso 1 1 calc R U . . .
H38B H 0.276357 0.586532 0.183846 0.062 Uiso 1 1 calc R U . . .
C39 C 0.439(3) 0.547(2) 0.1565(10) 0.057(8) Uani 1 1 d . . . . .
H39A H 0.474383 0.538824 0.125965 0.068 Uiso 1 1 calc R U . . .
H39B H 0.455688 0.494332 0.174966 0.068 Uiso 1 1 calc R U . . .
C40 C 0.490(3) 0.626(2) 0.1771(12) 0.068(9) Uani 1 1 d . . . . .
H40A H 0.454706 0.632597 0.207758 0.082 Uiso 1 1 calc R U . . .
H40B H 0.469890 0.678059 0.159027 0.082 Uiso 1 1 calc R U . . .
C41 C 0.627(3) 0.616(3) 0.1784(15) 0.100(14) Uani 1 1 d . . . . .
H41A H 0.646306 0.562015 0.194258 0.151 Uiso 1 1 calc R U . . .
H41B H 0.658555 0.664193 0.193925 0.151 Uiso 1 1 calc R U . . .
H41C H 0.661963 0.615235 0.147786 0.151 Uiso 1 1 calc R U . . .
C42 C 0.276(3) 0.443(2) 0.1047(10) 0.062(8) Uani 1 1 d . . . . .
H42A H 0.361472 0.428331 0.106790 0.075 Uiso 1 1 calc R U . . .
H42B H 0.232895 0.389077 0.101678 0.075 Uiso 1 1 calc R U . . .
C43 C 0.263(3) 0.496(2) 0.0634(8) 0.075(10) Uani 1 1 d D . . . .
H43A H 0.342894 0.517881 0.053988 0.090 Uiso 0.19(5) 1 calc R U P B 1
H43B H 0.212220 0.546066 0.071263 0.090 Uiso 0.19(5) 1 calc R U P B 1
H43C H 0.303578 0.551050 0.066358 0.090 Uiso 0.81(5) 1 calc R U P B 2
H43D H 0.177270 0.508496 0.060018 0.090 Uiso 0.81(5) 1 calc R U P B 2
C46 C 0.107(3) 0.5109(18) 0.1463(11) 0.052(7) Uani 1 1 d . . . . .
H46A H 0.101810 0.557656 0.123287 0.062 Uiso 1 1 calc R U . . .
H46B H 0.083330 0.535361 0.175557 0.062 Uiso 1 1 calc R U . . .
C47 C 0.019(3) 0.442(2) 0.1366(11) 0.057(8) Uani 1 1 d . . . . .
H47A H 0.023937 0.393900 0.159031 0.069 Uiso 1 1 calc R U . . .
H47B H 0.038978 0.418529 0.106712 0.069 Uiso 1 1 calc R U . . .
C48 C -0.109(3) 0.479(3) 0.1379(14) 0.081(11) Uani 1 1 d . . . . .
H48A H -0.128728 0.502239 0.167707 0.098 Uiso 1 1 calc R U . . .
H48B H -0.113921 0.526436 0.115384 0.098 Uiso 1 1 calc R U . . .
C50 C 0.249(3) 0.416(2) 0.1851(10) 0.057(7) Uani 1 1 d D . . . .
H50A H 0.326678 0.385884 0.180099 0.068 Uiso 0.49(4) 1 calc R U P C 1
H50B H 0.185528 0.372805 0.184623 0.068 Uiso 0.49(4) 1 calc R U P C 1
H50C H 0.334864 0.412706 0.191135 0.068 Uiso 0.51(4) 1 calc R U P C 2
H50D H 0.226553 0.359181 0.174656 0.068 Uiso 0.51(4) 1 calc R U P C 2
C55 C 0.487(2) 0.934(2) 0.1192(10) 0.052(7) Uani 1 1 d . . . . .
H55A H 0.492420 0.981501 0.096260 0.062 Uiso 1 1 calc R U . . .
H55B H 0.504149 0.957690 0.148372 0.062 Uiso 1 1 calc R U . . .
C56 C 0.361(3) 0.897(2) 0.1216(11) 0.055(8) Uani 1 1 d . . . . .
H56A H 0.357229 0.848146 0.143316 0.066 Uiso 1 1 calc R U . . .
H56B H 0.343020 0.876150 0.091947 0.066 Uiso 1 1 calc R U . . .
C57 C 0.267(3) 0.966(2) 0.1359(14) 0.085(12) Uani 1 1 d . . . . .
H57A H 0.269597 1.014304 0.114142 0.128 Uiso 1 1 calc R U . . .
H57B H 0.283468 0.986113 0.165448 0.128 Uiso 1 1 calc R U . . .
H57C H 0.187170 0.940581 0.137032 0.128 Uiso 1 1 calc R U . . .
C58 C 0.744(3) 0.926(2) 0.1453(9) 0.051(7) Uani 1 1 d . . . . .
H58A H 0.696535 0.978739 0.151244 0.061 Uiso 1 1 calc R U . . .
H58B H 0.828474 0.943073 0.140648 0.061 Uiso 1 1 calc R U . . .
C59 C 0.733(3) 0.867(2) 0.1870(9) 0.061(8) Uani 1 1 d . . . . .
H59A H 0.780081 0.813929 0.181485 0.073 Uiso 1 1 calc R U . . .
H59B H 0.648854 0.851305 0.192737 0.073 Uiso 1 1 calc R U . . .
C60 C 0.778(4) 0.909(3) 0.2286(11) 0.091(12) Uani 1 1 d . . . . .
H60A H 0.732727 0.963340 0.233156 0.109 Uiso 1 1 calc R U . . .
H60B H 0.758772 0.870437 0.254882 0.109 Uiso 1 1 calc R U . . .
C61 C 0.910(4) 0.928(3) 0.2267(13) 0.102(14) Uani 1 1 d . . . . .
H61A H 0.955240 0.875970 0.218269 0.153 Uiso 1 1 calc R U . . .
H61B H 0.932716 0.945360 0.256069 0.153 Uiso 1 1 calc R U . . .
H61C H 0.927245 0.973984 0.204443 0.153 Uiso 1 1 calc R U . . .
C62 C 0.773(3) 0.807(2) 0.0910(11) 0.059(7) Uani 1 1 d . . . . .
H62A H 0.759774 0.764723 0.116062 0.071 Uiso 1 1 calc R U . . .
H62B H 0.737884 0.783838 0.064510 0.071 Uiso 1 1 calc R U . . .
C63 C 0.904(3) 0.814(2) 0.0813(10) 0.053(7) Uani 1 1 d . . . . .
H63A H 0.943332 0.826543 0.109250 0.063 Uiso 1 1 calc R U . . .
H63B H 0.920277 0.862497 0.059760 0.063 Uiso 1 1 calc R U . . .
C64 C 0.960(3) 0.730(2) 0.0618(11) 0.071(9) Uani 1 1 d . . . . .
H64A H 0.937245 0.680825 0.081897 0.085 Uiso 1 1 calc R U . . .
H64B H 0.927448 0.720999 0.032313 0.085 Uiso 1 1 calc R U . . .
C65 C 1.095(4) 0.735(3) 0.0567(16) 0.114(16) Uani 1 1 d . . . . .
H65A H 1.128352 0.680435 0.046502 0.171 Uiso 1 1 calc R U . . .
H65B H 1.127148 0.748078 0.085529 0.171 Uiso 1 1 calc R U . . .
H65C H 1.117839 0.781066 0.034688 0.171 Uiso 1 1 calc R U . . .
C66 C 0.692(3) 0.941(2) 0.0227(10) 0.066(9) Uani 1 1 d . . . . .
H66A H 0.729817 0.885860 0.014295 0.079 Uiso 1 1 calc R U . . .
H66B H 0.604810 0.933640 0.023415 0.079 Uiso 1 1 calc R U . . .
C67 C 0.724(3) 1.004(2) -0.0122(10) 0.058(8) Uani 1 1 d . . . . .
H67A H 0.691713 1.061161 -0.003186 0.069 Uiso 1 1 calc R U . . .
H67B H 0.684964 0.989339 -0.039775 0.069 Uiso 1 1 calc R U . . .
C68 C 0.853(3) 1.011(2) -0.0223(12) 0.075(10) Uani 1 1 d . . . . .
H68A H 0.867996 1.026877 -0.054008 0.112 Uiso 1 1 calc R U . . .
H68B H 0.891907 0.955971 -0.015550 0.112 Uiso 1 1 calc R U . . .
H68C H 0.885206 1.055490 -0.004009 0.112 Uiso 1 1 calc R U . . .
C69 C 0.232(2) -0.0525(19) 0.4011(9) 0.044(6) Uani 1 1 d . . . . .
H69A H 0.145057 -0.063208 0.405027 0.053 Uiso 1 1 calc R U . . .
H69B H 0.273004 -0.108833 0.403997 0.053 Uiso 1 1 calc R U . . .
C70 C 0.266(3) 0.0011(19) 0.4392(10) 0.052(7) Uani 1 1 d . . . . .
H70A H 0.354164 0.005322 0.438332 0.062 Uiso 1 1 calc R U . . .
H70B H 0.233073 0.059862 0.434946 0.062 Uiso 1 1 calc R U . . .
C71 C 0.225(4) -0.033(2) 0.4829(11) 0.081(11) Uani 1 1 d . . . . .
H71A H 0.245521 -0.094705 0.484680 0.097 Uiso 1 1 calc R U . . .
H71B H 0.136964 -0.027424 0.485347 0.097 Uiso 1 1 calc R U . . .
C72 C 0.273(4) 0.008(3) 0.5216(12) 0.094(13) Uani 1 1 d . . . . .
H72A H 0.244090 -0.021998 0.549189 0.141 Uiso 1 1 calc R U . . .
H72B H 0.246229 0.068346 0.522194 0.141 Uiso 1 1 calc R U . . .
H72C H 0.360230 0.005517 0.519190 0.141 Uiso 1 1 calc R U . . .
C73 C 0.183(2) 0.0614(17) 0.3430(9) 0.036(6) Uani 1 1 d . . . . .
H73A H 0.207004 0.082510 0.312374 0.044 Uiso 1 1 calc R U . . .
H73B H 0.201679 0.106631 0.363785 0.044 Uiso 1 1 calc R U . . .
C74 C 0.048(2) 0.049(2) 0.3457(11) 0.054(8) Uani 1 1 d . . . . .
H74A H 0.026414 0.002076 0.326244 0.065 Uiso 1 1 calc R U . . .
H74B H 0.019509 0.034246 0.376750 0.065 Uiso 1 1 calc R U . . .
C75 C -0.007(3) 0.133(2) 0.3300(10) 0.056(8) Uani 1 1 d . . . . .
H75A H 0.022805 0.147074 0.298932 0.068 Uiso 1 1 calc R U . . .
H75B H 0.017608 0.179646 0.349161 0.068 Uiso 1 1 calc R U . . .
C76 C -0.147(3) 0.127(3) 0.3321(14) 0.086(12) Uani 1 1 d . . . . .
H76A H -0.175688 0.109840 0.362427 0.129 Uiso 1 1 calc R U . . .
H76B H -0.171221 0.085249 0.310956 0.129 Uiso 1 1 calc R U . . .
H76C H -0.181388 0.183790 0.324228 0.129 Uiso 1 1 calc R U . . .
C77 C 0.230(2) -0.0915(18) 0.3228(9) 0.042(5) Uani 1 1 d . . . . .
H77A H 0.289714 -0.138277 0.327024 0.050 Uiso 1 1 calc R U . . .
H77B H 0.150610 -0.114606 0.331522 0.050 Uiso 1 1 calc R U . . .
C78 C 0.234(3) -0.063(2) 0.2733(10) 0.055(7) Uani 1 1 d . . . . .
H78A H 0.158064 -0.033785 0.266147 0.067 Uiso 1 1 calc R U . . .
H78B H 0.300107 -0.023160 0.266358 0.067 Uiso 1 1 calc R U . . .
C79 C 0.251(4) -0.143(3) 0.2462(12) 0.084(11) Uani 1 1 d . . . . .
H79A H 0.206221 -0.191032 0.261151 0.101 Uiso 1 1 calc R U . . .
H79B H 0.219800 -0.132511 0.216244 0.101 Uiso 1 1 calc R U . . .
C80 C 0.382(4) -0.168(3) 0.2412(15) 0.111(16) Uani 1 1 d . . . . .
H80A H 0.414973 -0.172235 0.270778 0.166 Uiso 1 1 calc R U . . .
H80B H 0.424490 -0.123929 0.222796 0.166 Uiso 1 1 calc R U . . .
H80C H 0.390255 -0.223271 0.226835 0.166 Uiso 1 1 calc R U . . .
C81 C 0.385(2) 0.0089(18) 0.3479(10) 0.043(6) Uani 1 1 d . . . . .
H81A H 0.396449 0.057520 0.367616 0.052 Uiso 1 1 calc R U . . .
H81B H 0.399212 0.031100 0.316700 0.052 Uiso 1 1 calc R U . . .
C82 C 0.484(2) -0.059(2) 0.3571(12) 0.061(9) Uani 1 1 d . . . . .
H82A H 0.476185 -0.078169 0.388890 0.073 Uiso 1 1 calc R U . . .
H82B H 0.472508 -0.109201 0.338597 0.073 Uiso 1 1 calc R U . . .
C83 C 0.605(3) -0.024(2) 0.3468(13) 0.076(11) Uani 1 1 d . . . . .
H83A H 0.613870 -0.006336 0.314748 0.091 Uiso 1 1 calc R U . . .
H83B H 0.615325 0.028151 0.364471 0.091 Uiso 1 1 calc R U . . .
C84 C 0.698(3) -0.088(2) 0.3575(13) 0.076(11) Uani 1 1 d . . . . .
H84A H 0.684226 -0.109616 0.388367 0.114 Uiso 1 1 calc R U . . .
H84B H 0.776680 -0.061430 0.354026 0.114 Uiso 1 1 calc R U . . .
H84C H 0.694984 -0.135716 0.337119 0.114 Uiso 1 1 calc R U . . .
C54 C 0.573(3) 0.865(2) 0.1074(11) 0.055(7) Uani 1 1 d . . . . .
H54A H 0.552178 0.840955 0.078699 0.066 Uiso 1 1 calc R U . . .
H54B H 0.564786 0.817866 0.130521 0.066 Uiso 1 1 calc R U . . .
C44A C 0.213(13) 0.457(13) 0.023(4) 0.09(2) Uani 0.19(5) 1 d D U P B 1
H44A H 0.143230 0.492389 0.014646 0.107 Uiso 0.19(5) 1 calc R U P B 1
H44B H 0.183703 0.399129 0.032125 0.107 Uiso 0.19(5) 1 calc R U P B 1
C45A C 0.30(2) 0.450(16) -0.017(3) 0.11(4) Uani 0.19(5) 1 d D U P B 1
H45A H 0.257017 0.424151 -0.041021 0.159 Uiso 0.19(5) 1 calc R U P B 1
H45B H 0.325594 0.507158 -0.026493 0.159 Uiso 0.19(5) 1 calc R U P B 1
H45C H 0.366170 0.413658 -0.008969 0.159 Uiso 0.19(5) 1 calc R U P B 1
C49 C -0.199(3) 0.411(3) 0.1285(19) 0.123(19) Uani 1 1 d . . . . .
H49A H -0.279336 0.430164 0.138675 0.184 Uiso 1 1 calc R U . . .
H49B H -0.179322 0.356943 0.144393 0.184 Uiso 1 1 calc R U . . .
H49C H -0.197599 0.401337 0.096285 0.184 Uiso 1 1 calc R U . . .
C44B C 0.313(5) 0.454(3) 0.0218(10) 0.085(15) Uani 0.81(5) 1 d D U P B 2
H44C H 0.401090 0.450004 0.022969 0.102 Uiso 0.81(5) 1 calc R U P B 2
H44D H 0.283084 0.394415 0.021611 0.102 Uiso 0.81(5) 1 calc R U P B 2
C45B C 0.283(6) 0.499(4) -0.0210(9) 0.11(2) Uani 0.81(5) 1 d D U P B 2
H45D H 0.318797 0.468359 -0.046381 0.164 Uiso 0.81(5) 1 calc R U P B 2
H45E H 0.196294 0.502179 -0.023020 0.164 Uiso 0.81(5) 1 calc R U P B 2
H45F H 0.314496 0.557862 -0.021660 0.164 Uiso 0.81(5) 1 calc R U P B 2
C51A C 0.245(7) 0.458(4) 0.2329(15) 0.076(14) Uani 0.49(4) 1 d D U P C 1
H51A H 0.319030 0.488446 0.237456 0.092 Uiso 0.49(4) 1 calc R U P C 1
H51B H 0.176097 0.497967 0.236380 0.092 Uiso 0.49(4) 1 calc R U P C 1
C52A C 0.230(11) 0.381(10) 0.265(5) 0.087(19) Uani 0.49(4) 1 d D U P C 1
H52A H 0.248021 0.398927 0.295612 0.105 Uiso 0.49(4) 1 calc R U P C 1
H52B H 0.288583 0.335734 0.256429 0.105 Uiso 0.49(4) 1 calc R U P C 1
C53A C 0.102(6) 0.345(4) 0.266(2) 0.083(14) Uani 0.49(4) 1 d D . P C 1
H53A H 0.080563 0.333734 0.235733 0.124 Uiso 0.49(4) 1 calc R U P C 1
H53B H 0.045509 0.386226 0.279603 0.124 Uiso 0.49(4) 1 calc R U P C 1
H53C H 0.099108 0.290788 0.284152 0.124 Uiso 0.49(4) 1 calc R U P C 1
C51B C 0.176(5) 0.433(5) 0.2309(15) 0.071(14) Uani 0.51(4) 1 d D U P C 2
H51C H 0.172057 0.495338 0.235208 0.086 Uiso 0.51(4) 1 calc R U P C 2
H51D H 0.093364 0.412990 0.228175 0.086 Uiso 0.51(4) 1 calc R U P C 2
C52B C 0.225(9) 0.390(10) 0.272(4) 0.086(19) Uani 0.51(4) 1 d D U P C 2
H52C H 0.170182 0.402474 0.298243 0.104 Uiso 0.51(4) 1 calc R U P C 2
H52D H 0.225199 0.326715 0.268671 0.104 Uiso 0.51(4) 1 calc R U P C 2
C53B C 0.348(6) 0.416(5) 0.282(2) 0.083(14) Uani 0.51(4) 1 d D . P C 2
H53D H 0.388378 0.369019 0.298020 0.124 Uiso 0.51(4) 1 calc R U P C 2
H53E H 0.343240 0.466660 0.300937 0.124 Uiso 0.51(4) 1 calc R U P C 2
H53F H 0.393410 0.430522 0.254151 0.124 Uiso 0.51(4) 1 calc R U P C 2

loop_
_atom_site_aniso_label
_atom_site_aniso_U_11
_atom_site_aniso_U_22
_atom_site_aniso_U_33
_atom_site_aniso_U_23
_atom_site_aniso_U_13
_atom_site_aniso_U_12
U1 0.0092(4) 0.0300(7) 0.0391(6) 0.0031(5) -0.0037(3) -0.0014(4)
U2 0.0107(4) 0.0305(7) 0.0408(6) -0.0006(5) -0.0034(3) -0.0010(4)
U3 0.0106(4) 0.0366(7) 0.0427(6) 0.0007(5) -0.0037(4) -0.0012(4)
U4 0.0106(4) 0.0380(7) 0.0438(6) -0.0045(5) -0.0032(4) 0.0004(4)
Au1 0.0080(4) 0.0413(8) 0.0511(7) 0.0039(5) -0.0028(4) -0.0014(5)
Au2 0.0104(5) 0.0563(9) 0.0584(7) -0.0004(6) -0.0047(4) 0.0023(5)
Au3 0.0096(5) 0.0650(10) 0.0621(8) -0.0030(6) -0.0039(4) -0.0029(5)
Au4 0.0094(5) 0.0593(9) 0.0619(8) -0.0101(6) -0.0032(4) 0.0014(5)
O1 0.012(5) 0.035(7) 0.045(4) -0.005(4) -0.008(4) 0.011(5)
O2 0.012(5) 0.035(7) 0.045(4) -0.005(4) -0.008(4) 0.011(5)
O3 0.008(5) 0.052(8) 0.048(4) -0.003(4) -0.001(4) 0.003(5)
O4 0.008(5) 0.052(8) 0.048(4) -0.003(4) -0.001(4) 0.003(5)
O5 0.027(8) 0.041(8) 0.046(8) 0.010(6) -0.005(7) -0.004(7)
O6 0.016(7) 0.017(7) 0.070(8) 0.002(6) -0.006(7) -0.010(6)
O7 0.023(8) 0.044(7) 0.059(9) -0.006(6) -0.008(7) -0.004(7)
O8 0.044(10) 0.035(7) 0.041(8) 0.004(6) 0.013(7) 0.006(7)
O9 0.019(8) 0.036(7) 0.057(9) 0.001(6) 0.002(7) 0.008(7)
O10 0.034(9) 0.044(7) 0.049(8) 0.004(7) 0.006(7) -0.007(7)
O11 0.029(9) 0.051(8) 0.049(8) -0.011(7) -0.002(7) 0.001(8)
O12 0.018(8) 0.049(8) 0.064(9) -0.005(7) 0.009(7) -0.001(7)
O13 0.026(7) 0.062(13) 0.057(9) -0.014(8) -0.002(6) 0.007(8)
O14 0.081(16) 0.11(2) 0.070(13) -0.045(12) -0.013(11) 0.008(14)
O15 0.026(7) 0.061(13) 0.062(9) -0.027(9) -0.005(6) -0.005(8)
O16 0.043(8) 0.069(15) 0.049(8) -0.008(9) -0.012(6) 0.005(9)
O17 0.13(2) 0.11(2) 0.044(8) 0.007(12) 0.003(9) 0.055(18)
O18 0.042(8) 0.032(11) 0.053(7) -0.005(8) 0.003(6) 0.013(8)
O19 0.032(8) 0.044(12) 0.050(7) -0.001(8) 0.004(6) 0.000(8)
O20 0.069(14) 0.093(19) 0.042(8) -0.009(10) 0.000(8) 0.000(13)
O21 0.032(8) 0.089(16) 0.044(7) 0.000(9) -0.008(6) -0.007(9)
O22 0.043(8) 0.087(16) 0.047(9) 0.012(9) -0.002(7) -0.001(10)
O23 0.084(16) 0.12(2) 0.064(11) 0.031(12) -0.006(10) -0.045(16)
O24 0.045(9) 0.085(16) 0.058(9) 0.012(9) 0.010(7) 0.003(10)
N1 0.011(5) 0.049(15) 0.049(11) 0.002(9) -0.006(6) 0.006(7)
N2 0.013(6) 0.036(14) 0.048(13) -0.025(11) -0.003(7) -0.007(8)
N3 0.016(6) 0.062(16) 0.062(11) 0.013(12) 0.001(6) 0.000(8)
N4 0.017(6) 0.044(15) 0.063(14) -0.009(12) -0.018(8) -0.012(9)
N5 0.015(7) 0.07(2) 0.063(16) -0.007(14) -0.002(8) -0.010(10)
N6 0.016(5) 0.060(16) 0.062(11) -0.010(12) -0.003(6) -0.003(8)
N7 0.017(6) 0.13(3) 0.085(17) -0.025(19) -0.007(9) -0.001(10)
N8 0.015(6) 0.058(17) 0.049(14) 0.011(12) -0.002(8) -0.002(9)
N9 0.025(7) 0.029(9) 0.046(8) 0.010(7) -0.007(7) -0.004(7)
N10 0.029(7) 0.019(10) 0.059(9) 0.008(7) 0.003(8) -0.006(7)
N11 0.049(9) 0.055(13) 0.035(9) -0.007(7) -0.014(8) 0.009(8)
N12 0.051(9) 0.045(12) 0.055(9) -0.006(8) -0.005(9) 0.003(8)
N13 0.054(9) 0.063(17) 0.046(7) 0.000(9) -0.002(7) 0.019(11)
N14 0.029(8) 0.039(13) 0.055(9) -0.008(9) -0.003(7) 0.000(8)
N15 0.045(8) 0.060(17) 0.042(7) -0.002(9) 0.000(6) -0.004(10)
N16 0.047(9) 0.048(15) 0.053(9) 0.000(9) 0.012(7) 0.014(10)
C1 0.010(5) 0.047(19) 0.048(14) -0.017(13) -0.005(7) 0.006(8)
C2 0.010(6) 0.039(18) 0.053(15) 0.009(13) -0.002(8) -0.013(9)
C01M 0.039(14) 0.052(15) 0.043(9) -0.007(9) -0.017(9) 0.006(11)
C01V 0.062(15) 0.036(13) 0.09(2) 0.006(15) -0.023(15) -0.022(11)
C3 0.014(6) 0.06(2) 0.057(16) -0.004(15) 0.001(8) 0.005(9)
C4 0.017(6) 0.025(15) 0.062(14) -0.010(12) -0.014(8) -0.008(9)
C5 0.013(6) 0.06(2) 0.075(17) -0.011(17) -0.004(9) -0.008(11)
C6 0.014(5) 0.09(3) 0.059(16) -0.006(17) -0.004(8) -0.007(10)
C7 0.014(6) 0.051(18) 0.044(12) -0.010(11) 0.005(6) 0.000(8)
C8 0.013(6) 0.042(19) 0.060(15) -0.016(14) 0.000(8) -0.003(10)
C23 0.026(9) 0.029(10) 0.045(15) 0.010(10) -0.010(10) -0.006(8)
C24 0.022(9) 0.027(11) 0.046(15) -0.013(11) -0.007(9) -0.004(8)
C25 0.068(15) 0.034(19) 0.07(2) 0.001(16) -0.023(15) -0.031(13)
C26 0.024(10) 0.023(12) 0.056(9) 0.003(9) -0.004(8) -0.018(10)
C27 0.033(14) 0.046(17) 0.052(9) -0.006(11) -0.006(10) -0.009(12)
C28 0.030(14) 0.040(16) 0.065(11) -0.009(11) -0.002(10) -0.013(12)
C29 0.047(17) 0.06(2) 0.057(12) -0.016(13) -0.009(11) -0.001(16)
C30 0.028(7) 0.024(13) 0.038(13) 0.012(11) -0.006(7) -0.005(7)
C31 0.024(9) 0.037(15) 0.073(19) -0.004(13) -0.017(10) 0.003(9)
C32 0.026(9) 0.08(2) 0.053(18) -0.025(16) -0.002(10) -0.006(10)
C33 0.015(11) 0.08(2) 0.12(3) -0.02(2) 0.012(15) -0.010(12)
C34 0.036(13) 0.036(15) 0.049(9) 0.012(8) -0.013(9) -0.010(12)
C35 0.051(16) 0.040(17) 0.054(10) 0.004(11) -0.005(11) -0.025(13)
C36 0.09(2) 0.08(3) 0.054(12) -0.002(15) -0.017(15) 0.00(2)
C37A 0.12(5) 0.17(7) 0.070(19) -0.05(4) -0.04(3) 0.04(5)
C37B 0.09(3) 0.4(3) 0.04(6) -0.01(9) -0.03(3) 0.00(4)
C38 0.050(11) 0.044(13) 0.060(18) -0.005(12) -0.006(12) 0.002(10)
C39 0.051(11) 0.06(2) 0.057(19) -0.002(15) -0.011(12) 0.005(11)
C40 0.048(14) 0.07(2) 0.08(2) -0.017(18) 0.006(14) -0.007(13)
C41 0.053(14) 0.10(3) 0.15(4) 0.01(3) -0.018(19) -0.008(17)
C42 0.064(19) 0.06(2) 0.062(10) -0.017(11) -0.003(12) 0.008(14)
C43 0.06(2) 0.10(3) 0.064(11) -0.005(13) 0.006(14) 0.027(19)
C46 0.054(9) 0.023(14) 0.08(2) -0.004(13) -0.001(11) 0.000(8)
C47 0.054(11) 0.034(16) 0.08(2) 0.007(16) 0.007(13) -0.013(11)
C48 0.057(12) 0.08(2) 0.11(3) -0.02(2) -0.002(16) 0.004(13)
C50 0.064(18) 0.043(16) 0.064(11) -0.002(11) -0.012(12) -0.002(13)
C55 0.047(10) 0.058(18) 0.053(18) -0.019(15) -0.016(11) 0.001(10)
C56 0.049(11) 0.046(18) 0.07(2) 0.008(16) -0.014(12) 0.001(11)
C57 0.057(16) 0.07(2) 0.13(3) 0.01(2) 0.011(19) 0.013(17)
C58 0.056(16) 0.057(18) 0.041(9) -0.014(9) -0.016(10) 0.014(13)
C59 0.059(18) 0.08(2) 0.040(11) -0.004(11) -0.003(11) 0.020(15)
C60 0.12(2) 0.11(3) 0.044(14) -0.023(17) -0.018(16) 0.03(2)
C61 0.13(3) 0.10(3) 0.08(3) 0.01(2) -0.07(2) 0.01(2)
C62 0.063(12) 0.050(14) 0.065(19) -0.013(12) -0.012(12) 0.008(11)
C63 0.063(12) 0.052(18) 0.044(17) -0.004(14) -0.012(12) 0.010(12)
C64 0.096(19) 0.07(2) 0.044(18) -0.006(16) -0.010(15) 0.032(17)
C65 0.098(19) 0.10(4) 0.14(4) 0.00(3) 0.02(2) 0.05(2)
C66 0.08(2) 0.08(2) 0.042(11) -0.006(11) -0.019(11) -0.011(17)
C67 0.056(14) 0.07(2) 0.047(13) -0.012(13) 0.003(12) 0.003(15)
C68 0.054(15) 0.08(3) 0.09(3) -0.02(2) -0.003(15) -0.014(16)
C69 0.038(14) 0.035(16) 0.059(9) 0.010(8) -0.002(9) -0.015(12)
C70 0.065(19) 0.025(17) 0.066(11) 0.002(11) -0.012(12) 0.007(15)
C71 0.13(3) 0.05(2) 0.066(12) 0.005(13) -0.002(15) 0.00(2)
C72 0.15(4) 0.06(3) 0.071(15) 0.000(18) -0.02(2) 0.00(3)
C73 0.033(8) 0.020(11) 0.056(16) 0.004(10) -0.002(10) -0.006(8)
C74 0.029(9) 0.061(19) 0.07(2) -0.002(15) 0.007(12) 0.000(10)
C75 0.049(12) 0.074(19) 0.048(18) -0.006(15) -0.025(13) 0.004(12)
C76 0.048(13) 0.08(3) 0.14(3) 0.01(2) -0.033(18) 0.000(15)
C77 0.026(13) 0.031(13) 0.068(10) -0.003(10) 0.000(10) 0.001(10)
C78 0.032(15) 0.07(2) 0.064(11) -0.002(11) -0.006(11) 0.004(14)
C79 0.11(2) 0.07(2) 0.069(17) -0.005(16) 0.025(19) 0.001(19)
C80 0.13(3) 0.08(3) 0.11(3) 0.00(3) 0.05(2) 0.04(2)
C81 0.028(8) 0.036(15) 0.064(18) 0.005(12) 0.002(9) -0.007(8)
C82 0.031(9) 0.06(2) 0.09(2) 0.014(17) 0.011(13) 0.010(11)
C83 0.030(10) 0.08(2) 0.11(3) 0.02(2) -0.002(15) 0.000(12)
C84 0.035(13) 0.08(3) 0.11(3) 0.01(2) -0.005(17) 0.004(15)
C54 0.053(9) 0.054(17) 0.060(19) -0.011(13) -0.011(10) 0.003(9)
C44A 0.11(4) 0.09(5) 0.06(2) 0.01(3) -0.01(3) 0.01(4)
C45A 0.17(7) 0.08(9) 0.07(3) -0.01(5) 0.01(5) 0.01(7)
C49 0.048(17) 0.08(3) 0.24(6) -0.03(3) -0.01(3) 0.009(18)
C44B 0.11(4) 0.08(3) 0.059(13) -0.013(17) -0.002(19) 0.01(3)
C45B 0.19(5) 0.07(4) 0.074(15) 0.00(2) 0.00(3) 0.02(4)
C51A 0.09(4) 0.08(3) 0.059(13) -0.007(15) -0.02(2) 0.02(3)
C52A 0.11(3) 0.09(4) 0.06(2) 0.00(3) -0.02(2) 0.00(3)
C53A 0.10(3) 0.07(4) 0.08(3) -0.01(3) -0.02(2) 0.01(2)
C51B 0.09(3) 0.06(4) 0.064(16) 0.000(19) -0.003(16) 0.01(3)
C52B 0.10(3) 0.09(4) 0.06(2) 0.00(3) -0.01(2) 0.00(3)
C53B 0.10(3) 0.07(4) 0.08(3) -0.01(3) -0.02(2) 0.01(2)

loop_
_atom_type_symbol
_atom_type_description
_atom_type_scat_dispersion_real
_atom_type_scat_dispersion_imag
_atom_type_scat_source
C C 0.0033 0.0016 'International Tables Vol C Tables 4.2.6.8 and 6.1.1.4'
N N 0.0061 0.0033 'International Tables Vol C Tables 4.2.6.8 and 6.1.1.4'
O O 0.0106 0.0060 'International Tables Vol C Tables 4.2.6.8 and 6.1.1.4'
Au Au -2.0133 8.8022 'International Tables Vol C Tables 4.2.6.8 and 6.1.1.4'
U U -9.6767 9.6646 'International Tables Vol C Tables 4.2.6.8 and 6.1.1.4'
H H 0.0000 0.0000 'International Tables Vol C Tables 4.2.6.8 and 6.1.1.4'

loop_
_geom_angle_atom_site_label_1
_geom_angle_atom_site_label_2
_geom_angle_atom_site_label_3
_geom_angle
_geom_angle_site_symmetry_1
_geom_angle_site_symmetry_3
O6 U1 O5 175.1(8) . .
O6 U1 O1 94.1(7) . .
O5 U1 O1 90.7(7) . .
O6 U1 O2 95.1(7) . .
O5 U1 O2 89.3(7) . .
O1 U1 O2 37.1(5) . .
O6 U1 N2 90.2(7) . 1_455
O5 U1 N2 90.6(7) . 1_455
O1 U1 N2 69.8(6) . 1_455
O2 U1 N2 106.9(6) . 1_455
O6 U1 O15 90.3(7) . .
O5 U1 O15 85.0(8) . .
O1 U1 O15 171.4(6) . .
O2 U1 O15 135.2(5) . .
N2 U1 O15 117.5(6) 1_455 .
O6 U1 N1 85.5(7) . .
O5 U1 N1 94.1(7) . .
O1 U1 N1 106.7(6) . .
O2 U1 N1 69.8(6) . .
N2 U1 N1 174.2(7) 1_455 .
O15 U1 N1 66.4(6) . .
O6 U1 O13 87.4(7) . .
O5 U1 O13 88.5(8) . .
O1 U1 O13 137.6(5) . .
O2 U1 O13 174.1(6) . .
N2 U1 O13 67.7(6) 1_455 .
O15 U1 O13 49.9(6) . .
N1 U1 O13 115.7(6) . .
O6 U1 N14 88.3(7) . .
O5 U1 N14 86.8(7) . .
O1 U1 N14 162.1(5) . .
O2 U1 N14 160.4(5) . .
N2 U1 N14 92.4(6) 1_455 .
O15 U1 N14 25.2(5) . .
N1 U1 N14 91.2(6) . .
O13 U1 N14 24.7(5) . .
O6 U1 U2 73.4(6) . .
O5 U1 U2 111.4(6) . .
O1 U1 U2 28.2(4) . .
O2 U1 U2 28.0(4) . .
N2 U1 U2 89.2(4) 1_455 .
O15 U1 U2 149.1(4) . .
N1 U1 U2 86.0(5) . .
O13 U1 U2 150.1(4) . .
N14 U1 U2 161.6(5) . .
O7 U2 O8 176.4(8) . .
O7 U2 O2 89.7(7) . .
O8 U2 O2 93.0(7) . .
O7 U2 O1 90.2(7) . .
O8 U2 O1 93.4(7) . .
O2 U2 O1 37.1(5) . .
O7 U2 N4 89.9(7) . 1_455
O8 U2 N4 91.6(8) . 1_455
O2 U2 N4 106.4(6) . 1_455
O1 U2 N4 69.3(6) . 1_455
O7 U2 N3 90.2(8) . .
O8 U2 N3 88.6(8) . .
O2 U2 N3 69.2(6) . .
O1 U2 N3 106.3(6) . .
N4 U2 N3 175.6(7) 1_455 .
O7 U2 O16 90.3(7) . .
O8 U2 O16 87.3(8) . .
O2 U2 O16 173.4(6) . .
O1 U2 O16 136.3(6) . .
N4 U2 O16 67.0(7) 1_455 .
N3 U2 O16 117.4(7) . .
O7 U2 O18 87.3(7) . .
O8 U2 O18 89.1(7) . .
O2 U2 O18 136.7(5) . .
O1 U2 O18 173.4(5) . .
N4 U2 O18 116.8(7) 1_455 .
N3 U2 O18 67.6(7) . .
O16 U2 O18 49.9(6) . .
O7 U2 N13 90.2(8) . .
O8 U2 N13 86.5(8) . .
O2 U2 N13 162.8(6) . .
O1 U2 N13 160.1(6) . .
N4 U2 N13 90.8(7) 1_455 .
N3 U2 N13 93.6(7) . .
O16 U2 N13 23.8(6) . .
O18 U2 N13 26.2(6) . .
O7 U2 U1 111.4(6) . .
O8 U2 U1 71.9(5) . .
O2 U2 U1 28.2(4) . .
O1 U2 U1 28.0(4) . .
N4 U2 U1 88.1(5) 1_455 .
N3 U2 U1 87.8(5) . .
O16 U2 U1 147.2(5) . .
O18 U2 U1 149.5(4) . .
N13 U2 U1 158.3(5) . .
O10 U3 O9 175.7(8) . .
O10 U3 O3 91.5(8) . .
O9 U3 O3 91.9(7) . .
O10 U3 O4 93.4(7) . .
O9 U3 O4 91.0(7) . .
O3 U3 O4 37.2(5) . .
O10 U3 N6 90.9(8) . .
O9 U3 N6 90.8(8) . .
O3 U3 N6 105.8(6) . .
O4 U3 N6 68.6(6) . .
O10 U3 N5 89.1(8) . 1_455
O9 U3 N5 89.5(8) . 1_455
O3 U3 N5 69.1(6) . 1_455
O4 U3 N5 106.3(6) . 1_455
N6 U3 N5 174.9(7) . 1_455
O10 U3 O19 89.0(7) . .
O9 U3 O19 86.7(7) . .
O3 U3 O19 136.4(5) . .
O4 U3 O19 173.2(6) . .
N6 U3 O19 117.7(7) . .
N5 U3 O19 67.4(7) 1_455 .
O10 U3 O21 88.2(8) . .
O9 U3 O21 88.7(8) . .
O3 U3 O21 173.3(6) . .
O4 U3 O21 136.1(6) . .
N6 U3 O21 67.5(7) . .
N5 U3 O21 117.6(7) 1_455 .
O19 U3 O21 50.2(6) . .
O10 U3 N15 88.4(8) . .
O9 U3 N15 87.5(8) . .
O3 U3 N15 161.0(6) . .
O4 U3 N15 161.7(6) . .
N6 U3 N15 93.2(7) . .
N5 U3 N15 91.9(7) 1_455 .
O19 U3 N15 24.6(6) . .
O21 U3 N15 25.6(6) . .
O10 U3 U4 72.5(6) . .
O9 U3 U4 111.5(6) . .
O3 U3 U4 26.7(4) . .
O4 U3 U4 27.5(4) . .
N6 U3 U4 87.3(5) . .
N5 U3 U4 87.9(5) 1_455 .
O19 U3 U4 149.5(4) . .
O21 U3 U4 148.2(4) . .
N15 U3 U4 161.0(5) . .
O11 U4 O12 175.9(9) . .
O11 U4 O3 89.3(7) . .
O12 U4 O3 94.8(7) . .
O11 U4 O4 88.5(7) . .
O12 U4 O4 95.0(8) . .
O3 U4 O4 36.9(5) . .
O11 U4 C7 88.2(8) . .
O12 U4 C7 91.2(8) . .
O3 U4 C7 105.6(7) . .
O4 U4 C7 68.7(7) . .
O11 U4 O24 88.6(8) . .
O12 U4 O24 87.4(8) . .
O3 U4 O24 172.4(6) . .
O4 U4 O24 135.7(6) . .
C7 U4 O24 67.1(8) . .
O11 U4 O22 83.6(8) . .
O12 U4 O22 93.1(8) . .
O3 U4 O22 136.5(6) . .
O4 U4 O22 170.0(7) . .
C7 U4 O22 116.9(7) . .
O24 U4 O22 50.4(6) . .
O11 U4 N8 90.7(8) . 1_455
O12 U4 N8 90.2(8) . 1_455
O3 U4 N8 70.2(6) . 1_455
O4 U4 N8 107.1(6) . 1_455
C7 U4 N8 175.6(8) . 1_455
O24 U4 N8 117.1(7) . 1_455
O22 U4 N8 67.1(6) . 1_455
O11 U4 N16 85.4(8) . .
O12 U4 N16 90.5(8) . .
O3 U4 N16 161.6(6) . .
O4 U4 N16 159.9(6) . .
C7 U4 N16 91.9(8) . .
O24 U4 N16 25.1(6) . .
O22 U4 N16 25.2(6) . .
N8 U4 N16 92.2(7) 1_455 .
O11 U4 U3 108.7(6) . .
O12 U4 U3 75.4(6) . .
O3 U4 U3 26.4(4) . .
O4 U4 U3 27.3(4) . .
C7 U4 U3 88.1(6) . .
O24 U4 U3 149.6(5) . .
O22 U4 U3 153.0(5) . .
N8 U4 U3 88.2(5) 1_455 .
N16 U4 U3 165.9(5) . .
C1 Au1 C2 174.3(10) . .
C1 Au1 Au2 87.4(7) . .
C2 Au1 Au2 97.6(8) . .
C3 Au2 C4 175.3(11) . .
C3 Au2 Au1 95.8(8) . .
C4 Au2 Au1 88.8(8) . .
C6 Au3 C5 174.4(12) . .
C6 Au3 Au4 91.1(8) . .
C5 Au3 Au4 94.4(9) . .
C8 Au4 N7 175.3(12) . .
C8 Au4 Au3 90.6(8) . .
N7 Au4 Au3 94.1(8) . .
O2 O1 U1 72.2(9) . .
O2 O1 U2 70.9(9) . .
U1 O1 U2 123.9(7) . .
O1 O2 U2 72.0(8) . .
O1 O2 U1 70.8(9) . .
U2 O2 U1 123.8(7) . .
O4 O3 U3 72.1(9) . .
O4 O3 U4 72.1(9) . .
U3 O3 U4 126.9(7) . .
O3 O4 U3 70.6(9) . .
O3 O4 U4 71.0(9) . .
U3 O4 U4 125.2(7) . .
N14 O13 U1 97.5(14) . .
N14 O15 U1 97.8(13) . .
N13 O16 U2 98.6(16) . .
N13 O18 U2 95.2(15) . .
N15 O19 U3 98.3(15) . .
N15 O21 U3 96.4(14) . .
N16 O22 U4 97.7(15) . .
N16 O24 U4 98.8(16) . .
C1 N1 U1 176(2) . .
C2 N2 U1 170(2) . 1_655
C3 N3 U2 171(3) . .
C4 N4 U2 171(2) . 1_655
C5 N5 U3 176(2) . 1_655
C6 N6 U3 179(3) . .
C7 N7 Au4 178(3) . .
C8 N8 U4 176(2) . 1_655
C34 N9 C26 106.7(19) . .
C34 N9 C30 112.4(19) . .
C26 N9 C30 107.2(18) . .
C34 N9 C23 111.1(19) . .
C26 N9 C23 112.0(19) . .
C30 N9 C23 107.4(18) . .
C81 N10 C69 110(2) . .
C81 N10 C73 106.0(19) . .
C69 N10 C73 113(2) . .
C81 N10 C77 111(2) . .
C69 N10 C77 106.4(19) . .
C73 N10 C77 111(2) . .
C58 N11 C01M 107(2) . .
C58 N11 C62 112(2) . .
C01M N11 C62 112(2) . .
C58 N11 C54 111(2) . .
C01M N11 C54 111(2) . .
C62 N11 C54 104(2) . .
C42 N12 C46 112(2) . .
C42 N12 C50 109(2) . .
C46 N12 C50 111(2) . .
C42 N12 C38 110(2) . .
C46 N12 C38 106(2) . .
C50 N12 C38 110(2) . .
O17 N13 O16 124(3) . .
O17 N13 O18 120(3) . .
O16 N13 O18 116(2) . .
O17 N13 U2 177(3) . .
O16 N13 U2 57.6(14) . .
O18 N13 U2 58.6(12) . .
O14 N14 O13 125(2) . .
O14 N14 O15 121(2) . .
O13 N14 O15 115(2) . .
O14 N14 U1 177(2) . .
O13 N14 U1 57.8(13) . .
O15 N14 U1 57.0(12) . .
O20 N15 O19 124(2) . .
O20 N15 O21 121(2) . .
O19 N15 O21 115(2) . .
O20 N15 U3 178(2) . .
O19 N15 U3 57.1(13) . .
O21 N15 U3 57.9(12) . .
O23 N16 O24 125(3) . .
O23 N16 O22 122(3) . .
O24 N16 O22 113(2) . .
O23 N16 U4 177(2) . .
O24 N16 U4 56.0(13) . .
O22 N16 U4 57.0(13) . .
N1 C1 Au1 176(2) . .
N2 C2 Au1 176(2) . .
C66 C01M N11 118(3) . .
C66 C01M H01C 107.8 . .
N11 C01M H01C 107.8 . .
C66 C01M H01D 107.8 . .
N11 C01M H01D 107.8 . .
H01C C01M H01D 107.2 . .
C24 C01V C25 112(3) . .
C24 C01V H01A 109.2 . .
C25 C01V H01A 109.2 . .
C24 C01V H01B 109.2 . .
C25 C01V H01B 109.2 . .
H01A C01V H01B 107.9 . .
N3 C3 Au2 175(3) . .
N4 C4 Au2 177(3) . .
N5 C5 Au3 178(3) . .
N6 C6 Au3 178(3) . .
N7 C7 U4 173(3) . .
N8 C8 Au4 176(3) . .
N9 C23 C24 115(2) . .
N9 C23 H23A 108.4 . .
C24 C23 H23A 108.4 . .
N9 C23 H23B 108.4 . .
C24 C23 H23B 108.4 . .
H23A C23 H23B 107.5 . .
C01V C24 C23 109(2) . .
C01V C24 H24A 110.0 . .
C23 C24 H24A 110.0 . .
C01V C24 H24B 110.0 . .
C23 C24 H24B 110.0 . .
H24A C24 H24B 108.3 . .
C01V C25 H25A 109.5 . .
C01V C25 H25B 109.5 . .
H25A C25 H25B 109.5 . .
C01V C25 H25C 109.5 . .
H25A C25 H25C 109.5 . .
H25B C25 H25C 109.5 . .
C27 C26 N9 118(2) . .
C27 C26 H26A 107.9 . .
N9 C26 H26A 107.9 . .
C27 C26 H26B 107.9 . .
N9 C26 H26B 107.9 . .
H26A C26 H26B 107.2 . .
C28 C27 C26 111(2) . .
C28 C27 H27A 109.5 . .
C26 C27 H27A 109.5 . .
C28 C27 H27B 109.5 . .
C26 C27 H27B 109.5 . .
H27A C27 H27B 108.1 . .
C27 C28 C29 112(2) . .
C27 C28 H28A 109.2 . .
C29 C28 H28A 109.2 . .
C27 C28 H28B 109.2 . .
C29 C28 H28B 109.2 . .
H28A C28 H28B 107.9 . .
C28 C29 H29A 109.5 . .
C28 C29 H29B 109.5 . .
H29A C29 H29B 109.5 . .
C28 C29 H29C 109.5 . .
H29A C29 H29C 109.5 . .
H29B C29 H29C 109.5 . .
C31 C30 N9 120(2) . .
C31 C30 H30A 107.3 . .
N9 C30 H30A 107.3 . .
C31 C30 H30B 107.3 . .
N9 C30 H30B 107.3 . .
H30A C30 H30B 106.9 . .
C30 C31 C32 113(2) . .
C30 C31 H31A 108.9 . .
C32 C31 H31A 108.9 . .
C30 C31 H31B 108.9 . .
C32 C31 H31B 108.9 . .
H31A C31 H31B 107.8 . .
C33 C32 C31 113(3) . .
C33 C32 H32A 108.9 . .
C31 C32 H32A 108.9 . .
C33 C32 H32B 108.9 . .
C31 C32 H32B 108.9 . .
H32A C32 H32B 107.8 . .
C32 C33 H33A 109.5 . .
C32 C33 H33B 109.5 . .
H33A C33 H33B 109.5 . .
C32 C33 H33C 109.5 . .
H33A C33 H33C 109.5 . .
H33B C33 H33C 109.5 . .
C35 C34 N9 121(2) . .
C35 C34 H34A 107.2 . .
N9 C34 H34A 107.2 . .
C35 C34 H34B 107.2 . .
N9 C34 H34B 107.2 . .
H34A C34 H34B 106.8 . .
C34 C35 C36 111(3) . .
C34 C35 H35A 109.4 . .
C36 C35 H35A 109.4 . .
C34 C35 H35B 109.4 . .
C36 C35 H35B 109.4 . .
H35A C35 H35B 108.0 . .
C37B C36 C35 125(6) . .
C37A C36 C35 108(4) . .
C37A C36 H36A 110.1 . .
C35 C36 H36A 110.1 . .
C37A C36 H36B 110.1 . .
C35 C36 H36B 110.1 . .
H36A C36 H36B 108.4 . .
C37B C36 H36C 106.1 . .
C35 C36 H36C 106.1 . .
C37B C36 H36D 106.1 . .
C35 C36 H36D 106.1 . .
H36C C36 H36D 106.3 . .
C36 C37A H37A 109.5 . .
C36 C37A H37B 109.5 . .
H37A C37A H37B 109.5 . .
C36 C37A H37C 109.5 . .
H37A C37A H37C 109.5 . .
H37B C37A H37C 109.5 . .
C36 C37B H37D 109.5 . .
C36 C37B H37E 109.5 . .
H37D C37B H37E 109.5 . .
C36 C37B H37F 109.5 . .
H37D C37B H37F 109.5 . .
H37E C37B H37F 109.5 . .
C39 C38 N12 114(3) . .
C39 C38 H38A 108.7 . .
N12 C38 H38A 108.7 . .
C39 C38 H38B 108.7 . .
N12 C38 H38B 108.7 . .
H38A C38 H38B 107.6 . .
C38 C39 C40 106(3) . .
C38 C39 H39A 110.4 . .
C40 C39 H39A 110.4 . .
C38 C39 H39B 110.4 . .
C40 C39 H39B 110.4 . .
H39A C39 H39B 108.6 . .
C39 C40 C41 110(3) . .
C39 C40 H40A 109.8 . .
C41 C40 H40A 109.8 . .
C39 C40 H40B 109.8 . .
C41 C40 H40B 109.8 . .
H40A C40 H40B 108.2 . .
C40 C41 H41A 109.5 . .
C40 C41 H41B 109.5 . .
H41A C41 H41B 109.5 . .
C40 C41 H41C 109.5 . .
H41A C41 H41C 109.5 . .
H41B C41 H41C 109.5 . .
C43 C42 N12 117(3) . .
C43 C42 H42A 107.9 . .
N12 C42 H42A 107.9 . .
C43 C42 H42B 107.9 . .
N12 C42 H42B 107.9 . .
H42A C42 H42B 107.2 . .
C42 C43 C44A 120(9) . .
C42 C43 C44B 114(3) . .
C42 C43 H43A 107.3 . .
C44A C43 H43A 107.3 . .
C42 C43 H43B 107.3 . .
C44A C43 H43B 107.3 . .
H43A C43 H43B 106.9 . .
C42 C43 H43C 108.8 . .
C44B C43 H43C 108.8 . .
C42 C43 H43D 108.8 . .
C44B C43 H43D 108.8 . .
H43C C43 H43D 107.7 . .
N12 C46 C47 115(2) . .
N12 C46 H46A 108.5 . .
C47 C46 H46A 108.5 . .
N12 C46 H46B 108.5 . .
C47 C46 H46B 108.5 . .
H46A C46 H46B 107.5 . .
C46 C47 C48 110(3) . .
C46 C47 H47A 109.6 . .
C48 C47 H47A 109.6 . .
C46 C47 H47B 109.6 . .
C48 C47 H47B 109.6 . .
H47A C47 H47B 108.1 . .
C49 C48 C47 112(3) . .
C49 C48 H48A 109.3 . .
C47 C48 H48A 109.3 . .
C49 C48 H48B 109.3 . .
C47 C48 H48B 109.3 . .
H48A C48 H48B 108.0 . .
N12 C50 C51B 117(3) . .
N12 C50 C51A 113(3) . .
N12 C50 H50A 109.0 . .
C51A C50 H50A 109.0 . .
N12 C50 H50B 109.0 . .
C51A C50 H50B 109.0 . .
H50A C50 H50B 107.8 . .
N12 C50 H50C 108.1 . .
C51B C50 H50C 108.1 . .
N12 C50 H50D 108.1 . .
C51B C50 H50D 108.1 . .
H50C C50 H50D 107.3 . .
C54 C55 C56 109(3) . .
C54 C55 H55A 110.0 . .
C56 C55 H55A 110.0 . .
C54 C55 H55B 110.0 . .
C56 C55 H55B 110.0 . .
H55A C55 H55B 108.3 . .
C55 C56 C57 111(3) . .
C55 C56 H56A 109.4 . .
C57 C56 H56A 109.4 . .
C55 C56 H56B 109.4 . .
C57 C56 H56B 109.4 . .
H56A C56 H56B 108.0 . .
C56 C57 H57A 109.5 . .
C56 C57 H57B 109.5 . .
H57A C57 H57B 109.5 . .
C56 C57 H57C 109.5 . .
H57A C57 H57C 109.5 . .
H57B C57 H57C 109.5 . .
N11 C58 C59 117(3) . .
N11 C58 H58A 108.0 . .
C59 C58 H58A 108.0 . .
N11 C58 H58B 108.0 . .
C59 C58 H58B 108.0 . .
H58A C58 H58B 107.3 . .
C58 C59 C60 113(3) . .
C58 C59 H59A 109.0 . .
C60 C59 H59A 109.0 . .
C58 C59 H59B 109.0 . .
C60 C59 H59B 109.0 . .
H59A C59 H59B 107.8 . .
C61 C60 C59 115(3) . .
C61 C60 H60A 108.5 . .
C59 C60 H60A 108.5 . .
C61 C60 H60B 108.5 . .
C59 C60 H60B 108.5 . .
H60A C60 H60B 107.5 . .
C60 C61 H61A 109.5 . .
C60 C61 H61B 109.5 . .
H61A C61 H61B 109.5 . .
C60 C61 H61C 109.5 . .
H61A C61 H61C 109.5 . .
H61B C61 H61C 109.5 . .
C63 C62 N11 116(3) . .
C63 C62 H62A 108.2 . .
N11 C62 H62A 108.2 . .
C63 C62 H62B 108.2 . .
N11 C62 H62B 108.2 . .
H62A C62 H62B 107.4 . .
C62 C63 C64 112(3) . .
C62 C63 H63A 109.2 . .
C64 C63 H63A 109.2 . .
C62 C63 H63B 109.2 . .
C64 C63 H63B 109.2 . .
H63A C63 H63B 107.9 . .
C65 C64 C63 111(3) . .
C65 C64 H64A 109.4 . .
C63 C64 H64A 109.4 . .
C65 C64 H64B 109.4 . .
C63 C64 H64B 109.4 . .
H64A C64 H64B 108.0 . .
C64 C65 H65A 109.5 . .
C64 C65 H65B 109.5 . .
H65A C65 H65B 109.5 . .
C64 C65 H65C 109.5 . .
H65A C65 H65C 109.5 . .
H65B C65 H65C 109.5 . .
C67 C66 C01M 117(3) . .
C67 C66 H66A 108.0 . .
C01M C66 H66A 108.0 . .
C67 C66 H66B 108.0 . .
C01M C66 H66B 108.0 . .
H66A C66 H66B 107.2 . .
C66 C67 C68 114(3) . .
C66 C67 H67A 108.8 . .
C68 C67 H67A 108.8 . .
C66 C67 H67B 108.8 . .
C68 C67 H67B 108.8 . .
H67A C67 H67B 107.7 . .
C67 C68 H68A 109.5 . .
C67 C68 H68B 109.5 . .
H68A C68 H68B 109.5 . .
C67 C68 H68C 109.5 . .
H68A C68 H68C 109.5 . .
H68B C68 H68C 109.5 . .
C70 C69 N10 118(2) . .
C70 C69 H69A 107.7 . .
N10 C69 H69A 107.7 . .
C70 C69 H69B 107.7 . .
N10 C69 H69B 107.7 . .
H69A C69 H69B 107.1 . .
C71 C70 C69 114(3) . .
C71 C70 H70A 108.8 . .
C69 C70 H70A 108.8 . .
C71 C70 H70B 108.8 . .
C69 C70 H70B 108.8 . .
H70A C70 H70B 107.7 . .
C70 C71 C72 116(3) . .
C70 C71 H71A 108.2 . .
C72 C71 H71A 108.2 . .
C70 C71 H71B 108.2 . .
C72 C71 H71B 108.2 . .
H71A C71 H71B 107.4 . .
C71 C72 H72A 109.5 . .
C71 C72 H72B 109.5 . .
H72A C72 H72B 109.5 . .
C71 C72 H72C 109.5 . .
H72A C72 H72C 109.5 . .
H72B C72 H72C 109.5 . .
N10 C73 C74 115(2) . .
N10 C73 H73A 108.4 . .
C74 C73 H73A 108.4 . .
N10 C73 H73B 108.4 . .
C74 C73 H73B 108.4 . .
H73A C73 H73B 107.5 . .
C75 C74 C73 106(2) . .
C75 C74 H74A 110.5 . .
C73 C74 H74A 110.5 . .
C75 C74 H74B 110.5 . .
C73 C74 H74B 110.5 . .
H74A C74 H74B 108.6 . .
C74 C75 C76 110(3) . .
C74 C75 H75A 109.6 . .
C76 C75 H75A 109.6 . .
C74 C75 H75B 109.6 . .
C76 C75 H75B 109.6 . .
H75A C75 H75B 108.1 . .
C75 C76 H76A 109.5 . .
C75 C76 H76B 109.5 . .
H76A C76 H76B 109.5 . .
C75 C76 H76C 109.5 . .
H76A C76 H76C 109.5 . .
H76B C76 H76C 109.5 . .
C78 C77 N10 113(2) . .
C78 C77 H77A 108.9 . .
N10 C77 H77A 108.9 . .
C78 C77 H77B 108.9 . .
N10 C77 H77B 108.9 . .
H77A C77 H77B 107.8 . .
C79 C78 C77 108(3) . .
C79 C78 H78A 110.2 . .
C77 C78 H78A 110.2 . .
C79 C78 H78B 110.2 . .
C77 C78 H78B 110.2 . .
H78A C78 H78B 108.5 . .
C80 C79 C78 111(3) . .
C80 C79 H79A 109.5 . .
C78 C79 H79A 109.5 . .
C80 C79 H79B 109.5 . .
C78 C79 H79B 109.5 . .
H79A C79 H79B 108.1 . .
C79 C80 H80A 109.5 . .
C79 C80 H80B 109.5 . .
H80A C80 H80B 109.5 . .
C79 C80 H80C 109.5 . .
H80A C80 H80C 109.5 . .
H80B C80 H80C 109.5 . .
N10 C81 C82 118(2) . .
N10 C81 H81A 107.7 . .
C82 C81 H81A 107.7 . .
N10 C81 H81B 107.7 . .
C82 C81 H81B 107.7 . .
H81A C81 H81B 107.1 . .
C83 C82 C81 112(3) . .
C83 C82 H82A 109.3 . .
C81 C82 H82A 109.3 . .
C83 C82 H82B 109.3 . .
C81 C82 H82B 109.3 . .
H82A C82 H82B 108.0 . .
C84 C83 C82 111(3) . .
C84 C83 H83A 109.5 . .
C82 C83 H83A 109.5 . .
C84 C83 H83B 109.5 . .
C82 C83 H83B 109.5 . .
H83A C83 H83B 108.1 . .
C83 C84 H84A 109.5 . .
C83 C84 H84B 109.5 . .
H84A C84 H84B 109.5 . .
C83 C84 H84C 109.5 . .
H84A C84 H84C 109.5 . .
H84B C84 H84C 109.5 . .
C55 C54 N11 116(3) . .
C55 C54 H54A 108.4 . .
N11 C54 H54A 108.4 . .
C55 C54 H54B 108.4 . .
N11 C54 H54B 108.4 . .
H54A C54 H54B 107.4 . .
C43 C44A C45A 116(2) . .
C43 C44A H44A 108.4 . .
C45A C44A H44A 108.4 . .
C43 C44A H44B 108.4 . .
C45A C44A H44B 108.4 . .
H44A C44A H44B 107.4 . .
C44A C45A H45A 109.5 . .
C44A C45A H45B 109.5 . .
H45A C45A H45B 109.5 . .
C44A C45A H45C 109.5 . .
H45A C45A H45C 109.5 . .
H45B C45A H45C 109.5 . .
C48 C49 H49A 109.5 . .
C48 C49 H49B 109.5 . .
H49A C49 H49B 109.5 . .
C48 C49 H49C 109.5 . .
H49A C49 H49C 109.5 . .
H49B C49 H49C 109.5 . .
C45B C44B C43 114(2) . .
C45B C44B H44C 108.6 . .
C43 C44B H44C 108.6 . .
C45B C44B H44D 108.6 . .
C43 C44B H44D 108.6 . .
H44C C44B H44D 107.6 . .
C44B C45B H45D 109.5 . .
C44B C45B H45E 109.5 . .
H45D C45B H45E 109.5 . .
C44B C45B H45F 109.5 . .
H45D C45B H45F 109.5 . .
H45E C45B H45F 109.5 . .
C52A C51A C50 104(8) . .
C52A C51A H51A 111.0 . .
C50 C51A H51A 111.0 . .
C52A C51A H51B 111.0 . .
C50 C51A H51B 111.0 . .
H51A C51A H51B 109.0 . .
C51A C52A C53A 112(6) . .
C51A C52A H52A 109.3 . .
C53A C52A H52A 109.3 . .
C51A C52A H52B 109.3 . .
C53A C52A H52B 109.3 . .
H52A C52A H52B 107.9 . .
C52A C53A H53A 109.5 . .
C52A C53A H53B 109.5 . .
H53A C53A H53B 109.5 . .
C52A C53A H53C 109.5 . .
H53A C53A H53C 109.5 . .
H53B C53A H53C 109.5 . .
C52B C51B C50 116(7) . .
C52B C51B H51C 108.3 . .
C50 C51B H51C 108.3 . .
C52B C51B H51D 108.3 . .
C50 C51B H51D 108.3 . .
H51C C51B H51D 107.4 . .
C53B C52B C51B 115(3) . .
C53B C52B H52C 108.6 . .
C51B C52B H52C 108.6 . .
C53B C52B H52D 108.6 . .
C51B C52B H52D 108.6 . .
H52C C52B H52D 107.6 . .
C52B C53B H53D 109.5 . .
C52B C53B H53E 109.5 . .
H53D C53B H53E 109.5 . .
C52B C53B H53F 109.5 . .
H53D C53B H53F 109.5 . .
H53E C53B H53F 109.5 . .

loop_
_geom_bond_atom_site_label_1
_geom_bond_atom_site_label_2
_geom_bond_distance
_geom_bond_site_symmetry_2
U1 O6 1.748(17) .
U1 O5 1.750(17) .
U1 O1 2.311(16) .
U1 O2 2.330(16) .
U1 N2 2.505(18) 1_455
U1 O15 2.517(17) .
U1 N1 2.529(18) .
U1 O13 2.538(18) .
U1 N14 2.97(2) .
U1 U2 4.0926(15) .
U2 O7 1.764(19) .
U2 O8 1.775(19) .
U2 O2 2.310(15) .
U2 O1 2.326(16) .
U2 N4 2.51(2) 1_455
U2 N3 2.52(2) .
U2 O16 2.536(18) .
U2 O18 2.547(18) .
U2 N13 2.97(2) .
U3 O10 1.734(19) .
U3 O9 1.767(18) .
U3 O3 2.290(16) .
U3 O4 2.310(16) .
U3 N6 2.51(2) .
U3 N5 2.52(2) 1_455
U3 O19 2.533(17) .
U3 O21 2.545(18) .
U3 N15 2.98(2) .
U3 U4 4.1180(16) .
U4 O11 1.761(19) .
U4 O12 1.780(19) .
U4 O3 2.313(17) .
U4 O4 2.328(17) .
U4 C7 2.50(2) .
U4 O24 2.518(19) .
U4 O22 2.540(19) .
U4 N8 2.555(19) 1_455
U4 N16 3.00(3) .
Au1 C1 1.98(2) .
Au1 C2 1.99(2) .
Au1 Au2 3.4937(17) .
Au2 C3 1.96(2) .
Au2 C4 2.02(2) .
Au3 C6 1.98(2) .
Au3 C5 1.99(2) .
Au3 Au4 3.5656(18) .
Au4 C8 1.98(2) .
Au4 N7 2.01(2) .
O1 O2 1.475(19) .
O3 O4 1.469(19) .
O13 N14 1.25(3) .
O14 N14 1.21(3) .
O15 N14 1.28(3) .
O16 N13 1.21(3) .
O17 N13 1.20(3) .
O18 N13 1.31(3) .
O19 N15 1.25(3) .
O20 N15 1.19(3) .
O21 N15 1.30(3) .
O22 N16 1.29(3) .
O23 N16 1.20(3) .
O24 N16 1.29(3) .
N1 C1 1.13(3) .
N2 C2 1.14(3) .
N3 C3 1.16(3) .
N4 C4 1.11(3) .
N5 C5 1.12(3) .
N6 C6 1.13(3) .
N7 C7 1.12(3) .
N8 C8 1.09(3) .
N9 C34 1.51(3) .
N9 C26 1.52(3) .
N9 C30 1.53(3) .
N9 C23 1.53(3) .
N10 C81 1.51(3) .
N10 C69 1.51(3) .
N10 C73 1.52(3) .
N10 C77 1.54(3) .
N11 C58 1.48(3) .
N11 C01M 1.48(4) .
N11 C62 1.54(4) .
N11 C54 1.55(4) .
N12 C42 1.48(4) .
N12 C46 1.49(4) .
N12 C50 1.51(4) .
N12 C38 1.54(4) .
C01M C66 1.46(4) .
C01M H01C 0.9900 .
C01M H01D 0.9900 .
C01V C24 1.49(4) .
C01V C25 1.52(4) .
C01V H01A 0.9900 .
C01V H01B 0.9900 .
C23 C24 1.54(3) .
C23 H23A 0.9900 .
C23 H23B 0.9900 .
C24 H24A 0.9900 .
C24 H24B 0.9900 .
C25 H25A 0.9800 .
C25 H25B 0.9800 .
C25 H25C 0.9800 .
C26 C27 1.52(3) .
C26 H26A 0.9900 .
C26 H26B 0.9900 .
C27 C28 1.50(4) .
C27 H27A 0.9900 .
C27 H27B 0.9900 .
C28 C29 1.52(4) .
C28 H28A 0.9900 .
C28 H28B 0.9900 .
C29 H29A 0.9800 .
C29 H29B 0.9800 .
C29 H29C 0.9800 .
C30 C31 1.43(4) .
C30 H30A 0.9900 .
C30 H30B 0.9900 .
C31 C32 1.54(3) .
C31 H31A 0.9900 .
C31 H31B 0.9900 .
C32 C33 1.52(4) .
C32 H32A 0.9900 .
C32 H32B 0.9900 .
C33 H33A 0.9800 .
C33 H33B 0.9800 .
C33 H33C 0.9800 .
C34 C35 1.48(4) .
C34 H34A 0.9900 .
C34 H34B 0.9900 .
C35 C36 1.54(4) .
C35 H35A 0.9900 .
C35 H35B 0.9900 .
C36 C37B 1.41(6) .
C36 C37A 1.41(6) .
C36 H36A 0.9900 .
C36 H36B 0.9900 .
C36 H36C 0.9900 .
C36 H36D 0.9900 .
C37A H37A 0.9800 .
C37A H37B 0.9800 .
C37A H37C 0.9800 .
C37B H37D 0.9800 .
C37B H37E 0.9800 .
C37B H37F 0.9800 .
C38 C39 1.51(4) .
C38 H38A 0.9900 .
C38 H38B 0.9900 .
C39 C40 1.54(4) .
C39 H39A 0.9900 .
C39 H39B 0.9900 .
C40 C41 1.54(4) .
C40 H40A 0.9900 .
C40 H40B 0.9900 .
C41 H41A 0.9800 .
C41 H41B 0.9800 .
C41 H41C 0.9800 .
C42 C43 1.47(4) .
C42 H42A 0.9900 .
C42 H42B 0.9900 .
C43 C44A 1.50(2) .
C43 C44B 1.508(19) .
C43 H43A 0.9900 .
C43 H43B 0.9900 .
C43 H43C 0.9900 .
C43 H43D 0.9900 .
C46 C47 1.52(4) .
C46 H46A 0.9900 .
C46 H46B 0.9900 .
C47 C48 1.54(4) .
C47 H47A 0.9900 .
C47 H47B 0.9900 .
C48 C49 1.52(5) .
C48 H48A 0.9900 .
C48 H48B 0.9900 .
C50 C51B 1.59(5) .
C50 C51A 1.59(5) .
C50 H50A 0.9900 .
C50 H50B 0.9900 .
C50 H50C 0.9900 .
C50 H50D 0.9900 .
C55 C54 1.49(4) .
C55 C56 1.53(4) .
C55 H55A 0.9900 .
C55 H55B 0.9900 .
C56 C57 1.55(4) .
C56 H56A 0.9900 .
C56 H56B 0.9900 .
C57 H57A 0.9800 .
C57 H57B 0.9800 .
C57 H57C 0.9800 .
C58 C59 1.52(4) .
C58 H58A 0.9900 .
C58 H58B 0.9900 .
C59 C60 1.53(4) .
C59 H59A 0.9900 .
C59 H59B 0.9900 .
C60 C61 1.52(5) .
C60 H60A 0.9900 .
C60 H60B 0.9900 .
C61 H61A 0.9800 .
C61 H61B 0.9800 .
C61 H61C 0.9800 .
C62 C63 1.49(4) .
C62 H62A 0.9900 .
C62 H62B 0.9900 .
C63 C64 1.55(4) .
C63 H63A 0.9900 .
C63 H63B 0.9900 .
C64 C65 1.53(5) .
C64 H64A 0.9900 .
C64 H64B 0.9900 .
C65 H65A 0.9800 .
C65 H65B 0.9800 .
C65 H65C 0.9800 .
C66 C67 1.45(4) .
C66 H66A 0.9900 .
C66 H66B 0.9900 .
C67 C68 1.47(4) .
C67 H67A 0.9900 .
C67 H67B 0.9900 .
C68 H68A 0.9800 .
C68 H68B 0.9800 .
C68 H68C 0.9800 .
C69 C70 1.51(4) .
C69 H69A 0.9900 .
C69 H69B 0.9900 .
C70 C71 1.45(4) .
C70 H70A 0.9900 .
C70 H70B 0.9900 .
C71 C72 1.47(5) .
C71 H71A 0.9900 .
C71 H71B 0.9900 .
C72 H72A 0.9800 .
C72 H72B 0.9800 .
C72 H72C 0.9800 .
C73 C74 1.53(3) .
C73 H73A 0.9900 .
C73 H73B 0.9900 .
C74 C75 1.51(4) .
C74 H74A 0.9900 .
C74 H74B 0.9900 .
C75 C76 1.58(4) .
C75 H75A 0.9900 .
C75 H75B 0.9900 .
C76 H76A 0.9800 .
C76 H76B 0.9800 .
C76 H76C 0.9800 .
C77 C78 1.53(4) .
C77 H77A 0.9900 .
C77 H77B 0.9900 .
C78 C79 1.51(5) .
C78 H78A 0.9900 .
C78 H78B 0.9900 .
C79 C80 1.51(5) .
C79 H79A 0.9900 .
C79 H79B 0.9900 .
C80 H80A 0.9800 .
C80 H80B 0.9800 .
C80 H80C 0.9800 .
C81 C82 1.54(4) .
C81 H81A 0.9900 .
C81 H81B 0.9900 .
C82 C83 1.49(4) .
C82 H82A 0.9900 .
C82 H82B 0.9900 .
C83 C84 1.48(4) .
C83 H83A 0.9900 .
C83 H83B 0.9900 .
C84 H84A 0.9800 .
C84 H84B 0.9800 .
C84 H84C 0.9800 .
C54 H54A 0.9900 .
C54 H54B 0.9900 .
C44A C45A 1.50(2) .
C44A H44A 0.9900 .
C44A H44B 0.9900 .
C45A H45A 0.9800 .
C45A H45B 0.9800 .
C45A H45C 0.9800 .
C49 H49A 0.9800 .
C49 H49B 0.9800 .
C49 H49C 0.9800 .
C44B C45B 1.50(2) .
C44B H44C 0.9900 .
C44B H44D 0.9900 .
C45B H45D 0.9800 .
C45B H45E 0.9800 .
C45B H45F 0.9800 .
C51A C52A 1.51(5) .
C51A H51A 0.9900 .
C51A H51B 0.9900 .
C52A C53A 1.56(11) .
C52A H52A 0.9900 .
C52A H52B 0.9900 .
C53A H53A 0.9800 .
C53A H53B 0.9800 .
C53A H53C 0.9800 .
C51B C52B 1.51(5) .
C51B H51C 0.9900 .
C51B H51D 0.9900 .
C52B C53B 1.50(2) .
C52B H52C 0.9900 .
C52B H52D 0.9900 .
C53B H53D 0.9800 .
C53B H53E 0.9800 .
C53B H53F 0.9800 .

loop_
_geom_torsion_atom_site_label_1
_geom_torsion_atom_site_label_2
_geom_torsion_atom_site_label_3
_geom_torsion_atom_site_label_4
_geom_torsion
U1 O1 O2 U2 -137.0(6)
U2 O1 O2 U1 137.0(6)
U4 O3 O4 U3 140.1(6)
U3 O3 O4 U4 -140.1(6)
U2 O16 N13 O17 -177(3)
U2 O16 N13 O18 6(3)
U2 O18 N13 O17 177(3)
U2 O18 N13 O16 -6(3)
U1 O13 N14 O14 178(3)
U1 O13 N14 O15 -2(2)
U1 O15 N14 O14 -178(2)
U1 O15 N14 O13 2(2)
U3 O19 N15 O20 178(3)
U3 O19 N15 O21 0(3)
U3 O21 N15 O20 -179(3)
U3 O21 N15 O19 0(3)
U4 O24 N16 O23 177(3)
U4 O24 N16 O22 1(3)
U4 O22 N16 O23 -177(3)
U4 O22 N16 O24 -1(3)
C58 N11 C01M C66 -179(3)
C62 N11 C01M C66 58(3)
C54 N11 C01M C66 -58(3)
C34 N9 C23 C24 -63(3)
C26 N9 C23 C24 56(3)
C30 N9 C23 C24 174(2)
C25 C01V C24 C23 180(2)
N9 C23 C24 C01V -180(2)
C34 N9 C26 C27 165(2)
C30 N9 C26 C27 -74(2)
C23 N9 C26 C27 43(3)
N9 C26 C27 C28 -179(2)
C26 C27 C28 C29 166(2)
C34 N9 C30 C31 -82(3)
C26 N9 C30 C31 161(2)
C23 N9 C30 C31 40(3)
N9 C30 C31 C32 176(2)
C30 C31 C32 C33 172(3)
C26 N9 C34 C35 -176(2)
C30 N9 C34 C35 67(3)
C23 N9 C34 C35 -54(3)
N9 C34 C35 C36 177(2)
C34 C35 C36 C37B -64(10)
C34 C35 C36 C37A 170(4)
C42 N12 C38 C39 -58(3)
C46 N12 C38 C39 -179(3)
C50 N12 C38 C39 62(3)
N12 C38 C39 C40 -165(3)
C38 C39 C40 C41 -178(3)
C46 N12 C42 C43 54(4)
C50 N12 C42 C43 177(3)
C38 N12 C42 C43 -62(4)
N12 C42 C43 C44A -133(8)
N12 C42 C43 C44B 178(4)
C42 N12 C46 C47 58(4)
C50 N12 C46 C47 -64(3)
C38 N12 C46 C47 177(3)
N12 C46 C47 C48 178(3)
C46 C47 C48 C49 -180(3)
C42 N12 C50 C51B -163(4)
C46 N12 C50 C51B -39(4)
C38 N12 C50 C51B 77(4)
C42 N12 C50 C51A 162(4)
C46 N12 C50 C51A -74(4)
C38 N12 C50 C51A 42(4)
C54 C55 C56 C57 177(3)
C01M N11 C58 C59 -180(2)
C62 N11 C58 C59 -57(3)
C54 N11 C58 C59 59(3)
N11 C58 C59 C60 179(3)
C58 C59 C60 C61 -65(4)
C58 N11 C62 C63 -64(3)
C01M N11 C62 C63 56(3)
C54 N11 C62 C63 176(3)
N11 C62 C63 C64 -170(2)
C62 C63 C64 C65 -174(3)
N11 C01M C66 C67 -173(3)
C01M C66 C67 C68 68(4)
C81 N10 C69 C70 51(3)
C73 N10 C69 C70 -67(3)
C77 N10 C69 C70 172(2)
N10 C69 C70 C71 173(3)
C69 C70 C71 C72 170(3)
C81 N10 C73 C74 179(2)
C69 N10 C73 C74 -62(3)
C77 N10 C73 C74 58(3)
N10 C73 C74 C75 -175(2)
C73 C74 C75 C76 -179(3)
C81 N10 C77 C78 -69(3)
C69 N10 C77 C78 172(2)
C73 N10 C77 C78 49(3)
N10 C77 C78 C79 160(2)
C77 C78 C79 C80 -84(3)
C69 N10 C81 C82 58(3)
C73 N10 C81 C82 179(3)
C77 N10 C81 C82 -60(3)
N10 C81 C82 C83 176(3)
C81 C82 C83 C84 178(3)
C56 C55 C54 N11 179(2)
C58 N11 C54 C55 59(3)
C01M N11 C54 C55 -60(3)
C62 N11 C54 C55 180(3)
C42 C43 C44A C45A -114(18)
C42 C43 C44B C45B 170(5)
N12 C50 C51A C52A 166(6)
C50 C51A C52A C53A -74(13)
N12 C50 C51B C52B -157(5)
C50 C51B C52B C53B 61(15)
U3 O3 O4 U4 -140.1(6)
